data_4318608
loop_
_publ_author_name
'Andrew J. Baer'
'Bryan D. Koivisto'
'Adrien P. C\^ot\'e'
'Nicholas J. Taylor'
'Garry S. Hanan'
'H\'el\`ene Nierengarten'
'Alain Van Dorsselaer'

_publ_section_title
;
 Dynamic Behavior in Diplatinum Metalloreceptors
;
_journal_name_full 'Inorganic Chemistry'
_journal_page_first 4987
_journal_page_last 4989
_journal_paper_doi 10.1021/ic0256819
_journal_volume 41
_journal_year 2002
_chemical_formula_sum 'C150 H198 F48 N21 O11 P16 Pt4'
_chemical_formula_weight 5104.53
_chemical_name_systematic
; 
 ? 
;
_space_group_IT_number 14
_symmetry_cell_setting monoclinic
_symmetry_space_group_name_Hall '-P 2yn'
_symmetry_space_group_name_H-M 'P 1 21/n 1'
_atom_sites_solution_hydrogens geom
_atom_sites_solution_primary direct
_atom_sites_solution_secondary difmap
_audit_creation_method SHELXTL
_cell_angle_alpha 90.00
_cell_angle_beta 90.158(2)
_cell_angle_gamma 90.00
_cell_formula_units_Z 4
_cell_length_a 16.2383(14)
_cell_length_b 31.882(3)
_cell_length_c 38.187(3)
_cell_measurement_reflns_used 8356
_cell_measurement_temperature 150(1)
_cell_measurement_theta_max 24.7
_cell_measurement_theta_min 2.4
_cell_volume 19770(3)
_computing_cell_refinement SAINTPLUS
_computing_data_collection SMART
_computing_data_reduction SAINTPLUS
_computing_molecular_graphics SHELXTL
_computing_publication_material SHELXTL
_computing_structure_refinement SHELXTL
_computing_structure_solution SHELXTL
_diffrn_ambient_temperature 150(1)
_diffrn_measured_fraction_theta_full 0.996
_diffrn_measured_fraction_theta_max 0.996
_diffrn_measurement_device_type 'Bruker APEX'
_diffrn_measurement_method Omega
_diffrn_radiation_monochromator graphite
_diffrn_radiation_source 'fine-focus sealed tube'
_diffrn_radiation_type MoK\a
_diffrn_radiation_wavelength 0.71073
_diffrn_reflns_av_R_equivalents 0.0455
_diffrn_reflns_av_sigmaI/netI 0.0578
_diffrn_reflns_limit_h_max 19
_diffrn_reflns_limit_h_min -17
_diffrn_reflns_limit_k_max 37
_diffrn_reflns_limit_k_min -37
_diffrn_reflns_limit_l_max 43
_diffrn_reflns_limit_l_min -44
_diffrn_reflns_number 100478
_diffrn_reflns_theta_full 24.75
_diffrn_reflns_theta_max 24.75
_diffrn_reflns_theta_min 1.07
_exptl_absorpt_coefficient_mu 3.308
_exptl_absorpt_correction_T_max 0.8619
_exptl_absorpt_correction_T_min 0.4334
_exptl_absorpt_correction_type empirical
_exptl_absorpt_process_details SADABS
_exptl_crystal_colour Colourless
_exptl_crystal_density_diffrn 1.715
_exptl_crystal_density_method 'not measured'
_exptl_crystal_description 'Needle prism'
_exptl_crystal_F_000 10104
_exptl_crystal_size_max 0.25
_exptl_crystal_size_mid 0.13
_exptl_crystal_size_min 0.11
_refine_diff_density_max 2.335
_refine_diff_density_min -1.871
_refine_diff_density_rms 0.171
_refine_ls_extinction_method none
_refine_ls_goodness_of_fit_ref 2.292
_refine_ls_hydrogen_treatment mixed
_refine_ls_matrix_type full
_refine_ls_number_parameters 2202
_refine_ls_number_reflns 33704
_refine_ls_number_restraints 0
_refine_ls_restrained_S_all 2.292
_refine_ls_R_factor_all 0.0864
_refine_ls_R_factor_gt 0.0608
_refine_ls_shift/su_max 0.008
_refine_ls_shift/su_mean 0.000
_refine_ls_structure_factor_coef Fsqd
_refine_ls_weighting_details 'calc w=1/[\s^2^(Fo^2^)+(0.0200P)^2^+0.0000P] where P=(Fo^2^+2Fc^2^)/3'
_refine_ls_weighting_scheme calc
_refine_ls_wR_factor_gt 0.1382
_refine_ls_wR_factor_ref 0.1418
_reflns_number_gt 23767
_reflns_number_total 33704
_reflns_threshold_expression >2sigma(I)
_cod_data_source_file ic0256819_s2.cif
_cod_data_source_block pt9292m
_cod_depositor_comments
;
The following automatic conversions were performed:

'_symmetry_cell_setting' value 'Monoclinic' changed to 'monoclinic'
according to the built-in table from CIF Core dictionary named
'cif_core.dic' version 2.4.1 from
2010-06-29.

'_exptl_absorpt_correction_type' value 'Empirical'
changed to 'empirical' according to the built-in table from CIF Core
dictionary named 'cif_core.dic' version 2.4.1 from 2010-06-29.

Automatic conversion script
Id: cif_fix_values 1646 2011-03-28 12:23:43Z adriana 
;
_cod_original_cell_volume 19769(3)
_cod_original_formula_sum 'C131 H198 C19 F48 N21 O11 P16 Pt4'
_cod_database_code 4318608

loop_
_symmetry_equiv_pos_as_xyz
'x, y, z'
'-x+1/2, y+1/2, -z+1/2'
'-x, -y, -z'
'x-1/2, -y-1/2, z-1/2'

loop_
_atom_site_label
_atom_site_type_symbol
_atom_site_fract_x
_atom_site_fract_y
_atom_site_fract_z
_atom_site_U_iso_or_equiv
_atom_site_adp_type
_atom_site_occupancy
_atom_site_symmetry_multiplicity
_atom_site_calc_flag
_atom_site_refinement_flags
_atom_site_disorder_assembly
_atom_site_disorder_group
Pt1 Pt 0.24375(3) 0.767030(12) 0.143489(10) 0.03501(11) Uani 1 1 d . . .
Pt2 Pt 0.31788(3) 0.724213(13) 0.430939(10) 0.03775(12) Uani 1 1 d . . .
P1 P 0.20262(18) 0.72777(9) 0.09728(7) 0.0417(7) Uani 1 1 d . . .
P2 P 0.2964(2) 0.82215(9) 0.11405(7) 0.0451(8) Uani 1 1 d . . .
P3 P 0.18122(18) 0.70888(9) 0.43654(8) 0.0456(8) Uani 1 1 d . . .
P4 P 0.30847(18) 0.79094(9) 0.45168(8) 0.0465(8) Uani 1 1 d . . .
N1 N 0.1970(5) 0.7205(2) 0.1772(2) 0.041(2) Uani 1 1 d . . .
C2 C 0.2476(6) 0.6915(3) 0.1895(2) 0.037(3) Uani 1 1 d . . .
H2 H 0.2987 0.6882 0.1789 0.044 Uiso 1 1 calc R . .
C3 C 0.2279(7) 0.6658(3) 0.2172(3) 0.043(3) Uani 1 1 d . . .
C4 C 0.1500(7) 0.6696(3) 0.2318(3) 0.054(3) Uani 1 1 d . . .
H4 H 0.1341 0.6521 0.2500 0.064 Uiso 1 1 calc R . .
C5 C 0.0965(7) 0.6994(3) 0.2191(3) 0.053(3) Uani 1 1 d . . .
H5 H 0.0448 0.7027 0.2292 0.063 Uiso 1 1 calc R . .
C6 C 0.1194(6) 0.7240(3) 0.1918(3) 0.043(3) Uani 1 1 d . . .
H6 H 0.0823 0.7435 0.1828 0.051 Uiso 1 1 calc R . .
N7 N 0.2856(5) 0.6377(3) 0.2304(2) 0.046(2) Uani 1 1 d . . .
H7 H 0.2842 0.6327 0.2525 0.055 Uiso 1 1 calc R . .
C8 C 0.3436(7) 0.6176(3) 0.2114(3) 0.051(3) Uani 1 1 d . . .
O9 O 0.3503(6) 0.6215(2) 0.1800(2) 0.071(3) Uani 1 1 d . . .
C10 C 0.3975(7) 0.5901(3) 0.2322(3) 0.047(3) Uani 1 1 d . . .
N11 N 0.3978(5) 0.5943(2) 0.2666(2) 0.043(2) Uani 1 1 d . . .
C12 C 0.4477(7) 0.5696(3) 0.2854(3) 0.046(3) Uani 1 1 d . . .
C13 C 0.5027(7) 0.5400(3) 0.2715(3) 0.053(3) Uani 1 1 d . . .
H13 H 0.5375 0.5239 0.2855 0.064 Uiso 1 1 calc R . .
C14 C 0.5013(7) 0.5365(3) 0.2343(3) 0.059(3) Uani 1 1 d . . .
H14 H 0.5354 0.5172 0.2233 0.071 Uiso 1 1 calc R . .
C15 C 0.4497(8) 0.5616(3) 0.2146(3) 0.057(3) Uani 1 1 d . . .
H15 H 0.4492 0.5597 0.1902 0.069 Uiso 1 1 calc R . .
C16 C 0.4485(7) 0.5726(3) 0.3251(3) 0.044(3) Uani 1 1 d . . .
O17 O 0.4871(4) 0.5490(2) 0.34269(18) 0.050(2) Uani 1 1 d . . .
N18 N 0.4009(5) 0.6049(3) 0.3377(2) 0.046(2) Uani 1 1 d . . .
H18 H 0.3781 0.6215 0.3228 0.056 Uiso 1 1 calc R . .
C19 C 0.3875(6) 0.6123(3) 0.3735(3) 0.042(3) Uani 1 1 d . . .
C20 C 0.3634(6) 0.6522(3) 0.3832(3) 0.039(3) Uani 1 1 d . . .
H20 H 0.3595 0.6727 0.3660 0.046 Uiso 1 1 calc R . .
N21 N 0.3454(5) 0.6625(3) 0.4161(2) 0.039(2) Uani 1 1 d . . .
C22 C 0.3541(6) 0.6332(3) 0.4408(3) 0.041(3) Uani 1 1 d . . .
H22 H 0.3429 0.6400 0.4640 0.049 Uiso 1 1 calc R . .
C23 C 0.3792(7) 0.5931(4) 0.4329(3) 0.054(3) Uani 1 1 d . . .
H23 H 0.3863 0.5735 0.4506 0.065 Uiso 1 1 calc R . .
C24 C 0.3936(7) 0.5822(3) 0.3989(3) 0.058(3) Uani 1 1 d . . .
H24 H 0.4073 0.5548 0.3931 0.070 Uiso 1 1 calc R . .
N25 N 0.2756(5) 0.7946(2) 0.1907(2) 0.036(2) Uani 1 1 d . . .
C26 C 0.3497(7) 0.7890(3) 0.2041(2) 0.037(3) Uani 1 1 d . . .
H26 H 0.3874 0.7732 0.1914 0.045 Uiso 1 1 calc R . .
C27 C 0.3740(6) 0.8051(3) 0.2355(3) 0.037(3) Uani 1 1 d . . .
C28 C 0.3173(7) 0.8271(3) 0.2550(3) 0.045(3) Uani 1 1 d . . .
H28 H 0.3316 0.8380 0.2768 0.054 Uiso 1 1 calc R . .
C29 C 0.2424(6) 0.8325(3) 0.2423(2) 0.040(3) Uani 1 1 d . . .
H29 H 0.2033 0.8474 0.2550 0.048 Uiso 1 1 calc R . .
C30 C 0.2226(6) 0.8160(3) 0.2102(3) 0.040(3) Uani 1 1 d . . .
H30 H 0.1694 0.8200 0.2016 0.048 Uiso 1 1 calc R . .
N31 N 0.4540(5) 0.7985(3) 0.2488(2) 0.045(2) Uani 1 1 d . . .
H31 H 0.4594 0.7976 0.2712 0.054 Uiso 1 1 calc R . .
C32 C 0.5247(7) 0.7934(3) 0.2291(3) 0.047(3) Uani 1 1 d . . .
O33 O 0.5242(5) 0.7942(2) 0.19712(19) 0.056(2) Uani 1 1 d . . .
C34 C 0.6011(7) 0.7879(3) 0.2492(3) 0.041(3) Uani 1 1 d . . .
N35 N 0.5957(5) 0.7805(2) 0.2835(2) 0.039(2) Uani 1 1 d . . .
C36 C 0.6656(6) 0.7750(3) 0.3017(3) 0.041(3) Uani 1 1 d . . .
C37 C 0.7420(7) 0.7777(3) 0.2872(3) 0.054(3) Uani 1 1 d . . .
H37 H 0.7893 0.7748 0.3008 0.064 Uiso 1 1 calc R . .
C38 C 0.7466(8) 0.7848(4) 0.2519(4) 0.076(4) Uani 1 1 d . . .
H38 H 0.7978 0.7861 0.2411 0.091 Uiso 1 1 calc R . .
C39 C 0.6762(7) 0.7900(4) 0.2322(3) 0.056(3) Uani 1 1 d . . .
H39 H 0.6790 0.7948 0.2082 0.068 Uiso 1 1 calc R . .
C40 C 0.6610(7) 0.7650(4) 0.3395(3) 0.051(3) Uani 1 1 d . . .
O41 O 0.7204(5) 0.7599(3) 0.3568(2) 0.086(3) Uani 1 1 d . . .
N42 N 0.5816(5) 0.7631(2) 0.3523(2) 0.039(2) Uani 1 1 d . . .
H42 H 0.5429 0.7711 0.3384 0.047 Uiso 1 1 calc R . .
C43 C 0.5579(6) 0.7493(3) 0.3856(3) 0.035(2) Uani 1 1 d . . .
C44 C 0.4725(6) 0.7465(3) 0.3919(3) 0.037(3) Uani 1 1 d . . .
H44 H 0.4352 0.7545 0.3747 0.044 Uiso 1 1 calc R . .
N45 N 0.4453(5) 0.7324(2) 0.4227(2) 0.036(2) Uani 1 1 d . . .
C46 C 0.4977(7) 0.7207(3) 0.4471(3) 0.040(3) Uani 1 1 d . . .
H46 H 0.4778 0.7106 0.4683 0.048 Uiso 1 1 calc R . .
C47 C 0.5815(7) 0.7230(3) 0.4420(3) 0.044(3) Uani 1 1 d . . .
H47 H 0.6172 0.7144 0.4597 0.053 Uiso 1 1 calc R . .
C48 C 0.6121(6) 0.7374(3) 0.4116(2) 0.035(2) Uani 1 1 d . . .
H48 H 0.6687 0.7394 0.4082 0.042 Uiso 1 1 calc R . .
C49 C 0.2228(8) 0.7440(3) 0.0527(2) 0.053(3) Uani 1 1 d . . .
H49X H 0.2026 0.7724 0.0497 0.064 Uiso 1 1 calc R . .
H49Y H 0.2820 0.7446 0.0493 0.064 Uiso 1 1 calc R . .
C50 C 0.1844(8) 0.7163(3) 0.0244(3) 0.066(4) Uani 1 1 d . . .
H50X H 0.1988 0.6876 0.0287 0.099 Uiso 1 1 calc R . .
H50Y H 0.2047 0.7247 0.0019 0.099 Uiso 1 1 calc R . .
H50Z H 0.1256 0.7193 0.0249 0.099 Uiso 1 1 calc R . .
C51 C 0.0922(6) 0.7198(3) 0.0992(3) 0.048(3) Uani 1 1 d . . .
H51X H 0.0760 0.7017 0.0799 0.057 Uiso 1 1 calc R . .
H51Y H 0.0791 0.7053 0.1208 0.057 Uiso 1 1 calc R . .
C52 C 0.0416(7) 0.7597(4) 0.0974(3) 0.068(4) Uani 1 1 d . . .
H52X H 0.0542 0.7771 0.1172 0.102 Uiso 1 1 calc R . .
H52Y H -0.0160 0.7528 0.0975 0.102 Uiso 1 1 calc R . .
H52Z H 0.0544 0.7746 0.0762 0.102 Uiso 1 1 calc R . .
C53 C 0.2484(7) 0.6763(3) 0.1012(3) 0.055(3) Uani 1 1 d . . .
H53X H 0.2282 0.6632 0.1224 0.066 Uiso 1 1 calc R . .
H53Y H 0.2302 0.6592 0.0816 0.066 Uiso 1 1 calc R . .
C54 C 0.3424(8) 0.6761(4) 0.1021(3) 0.082(4) Uani 1 1 d . . .
H54X H 0.3631 0.6908 0.0820 0.122 Uiso 1 1 calc R . .
H54Y H 0.3620 0.6477 0.1019 0.122 Uiso 1 1 calc R . .
H54Z H 0.3612 0.6899 0.1230 0.122 Uiso 1 1 calc R . .
C55 C 0.3459(8) 0.8595(3) 0.1439(3) 0.056(3) Uani 1 1 d . . .
H55X H 0.3073 0.8665 0.1624 0.068 Uiso 1 1 calc R . .
H55Y H 0.3929 0.8459 0.1548 0.068 Uiso 1 1 calc R . .
C56 C 0.3751(9) 0.9002(4) 0.1269(3) 0.082(5) Uani 1 1 d . . .
H56X H 0.4168 0.8940 0.1099 0.123 Uiso 1 1 calc R . .
H56Y H 0.3975 0.9184 0.1445 0.123 Uiso 1 1 calc R . .
H56Z H 0.3295 0.9137 0.1156 0.123 Uiso 1 1 calc R . .
C57 C 0.3736(8) 0.8128(4) 0.0812(3) 0.072(4) Uani 1 1 d . . .
H57X H 0.3505 0.7955 0.0627 0.086 Uiso 1 1 calc R . .
H57Y H 0.3903 0.8393 0.0710 0.086 Uiso 1 1 calc R . .
C58 C 0.4497(9) 0.7906(5) 0.0973(4) 0.102(6) Uani 1 1 d . . .
H58X H 0.4671 0.8054 0.1179 0.154 Uiso 1 1 calc R . .
H58Y H 0.4936 0.7904 0.0805 0.154 Uiso 1 1 calc R . .
H58Z H 0.4355 0.7623 0.1034 0.154 Uiso 1 1 calc R . .
C59 C 0.2146(8) 0.8525(4) 0.0927(3) 0.067(4) Uani 1 1 d . . .
H59X H 0.2377 0.8775 0.0822 0.080 Uiso 1 1 calc R . .
H59Y H 0.1894 0.8358 0.0743 0.080 Uiso 1 1 calc R . .
C60 C 0.1504(9) 0.8646(4) 0.1192(3) 0.096(5) Uani 1 1 d . . .
H60X H 0.1286 0.8398 0.1301 0.144 Uiso 1 1 calc R . .
H60Y H 0.1067 0.8796 0.1078 0.144 Uiso 1 1 calc R . .
H60Z H 0.1750 0.8822 0.1368 0.144 Uiso 1 1 calc R . .
C61 C 0.1404(6) 0.7195(3) 0.4798(3) 0.050(3) Uani 1 1 d . . .
H61X H 0.1445 0.7493 0.4846 0.060 Uiso 1 1 calc R . .
H61Y H 0.0826 0.7119 0.4803 0.060 Uiso 1 1 calc R . .
C62 C 0.1866(8) 0.6951(4) 0.5084(3) 0.072(4) Uani 1 1 d . . .
H62X H 0.1834 0.6656 0.5035 0.108 Uiso 1 1 calc R . .
H62Y H 0.1621 0.7007 0.5307 0.108 Uiso 1 1 calc R . .
H62Z H 0.2433 0.7036 0.5087 0.108 Uiso 1 1 calc R . .
C63 C 0.1564(7) 0.6539(3) 0.4297(3) 0.057(3) Uani 1 1 d . . .
H63X H 0.1969 0.6373 0.4422 0.068 Uiso 1 1 calc R . .
H63Y H 0.1034 0.6485 0.4405 0.068 Uiso 1 1 calc R . .
C64 C 0.1527(8) 0.6382(4) 0.3924(3) 0.071(4) Uani 1 1 d . . .
H64X H 0.1107 0.6532 0.3798 0.106 Uiso 1 1 calc R . .
H64Y H 0.1400 0.6088 0.3923 0.106 Uiso 1 1 calc R . .
H64Z H 0.2050 0.6426 0.3813 0.106 Uiso 1 1 calc R . .
C65 C 0.1163(7) 0.7345(4) 0.4047(3) 0.056(3) Uani 1 1 d . . .
H65X H 0.1242 0.7645 0.4067 0.067 Uiso 1 1 calc R . .
H65Y H 0.1343 0.7262 0.3815 0.067 Uiso 1 1 calc R . .
C66 C 0.0240(7) 0.7249(4) 0.4080(3) 0.077(4) Uani 1 1 d . . .
H66X H 0.0158 0.6951 0.4085 0.115 Uiso 1 1 calc R . .
H66Y H -0.0050 0.7367 0.3884 0.115 Uiso 1 1 calc R . .
H66Z H 0.0034 0.7369 0.4293 0.115 Uiso 1 1 calc R . .
C67 C 0.3087(7) 0.7926(3) 0.4992(3) 0.052(3) Uani 1 1 d . . .
H67X H 0.3063 0.8216 0.5066 0.062 Uiso 1 1 calc R . .
H67Y H 0.2594 0.7788 0.5076 0.062 Uiso 1 1 calc R . .
C68 C 0.3807(8) 0.7727(4) 0.5157(3) 0.078(4) Uani 1 1 d . . .
H68X H 0.3793 0.7431 0.5115 0.118 Uiso 1 1 calc R . .
H68Y H 0.3798 0.7779 0.5404 0.118 Uiso 1 1 calc R . .
H68Z H 0.4302 0.7843 0.5059 0.118 Uiso 1 1 calc R . .
C69 C 0.2194(7) 0.8228(3) 0.4391(3) 0.064(4) Uani 1 1 d . . .
H69X H 0.1694 0.8078 0.4450 0.077 Uiso 1 1 calc R . .
H69Y H 0.2201 0.8487 0.4524 0.077 Uiso 1 1 calc R . .
C70 C 0.2186(8) 0.8332(4) 0.3993(3) 0.077(4) Uani 1 1 d . . .
H70X H 0.2682 0.8479 0.3933 0.116 Uiso 1 1 calc R . .
H70Y H 0.1718 0.8506 0.3941 0.116 Uiso 1 1 calc R . .
H70Z H 0.2152 0.8077 0.3861 0.116 Uiso 1 1 calc R . .
C71 C 0.3967(7) 0.8226(3) 0.4387(3) 0.057(3) Uani 1 1 d . . .
H71X H 0.4464 0.8085 0.4465 0.069 Uiso 1 1 calc R . .
H71Y H 0.3982 0.8237 0.4133 0.069 Uiso 1 1 calc R . .
C72 C 0.3982(8) 0.8684(4) 0.4530(3) 0.079(4) Uani 1 1 d . . .
H72X H 0.3506 0.8832 0.4447 0.118 Uiso 1 1 calc R . .
H72Y H 0.4471 0.8823 0.4450 0.118 Uiso 1 1 calc R . .
H72Z H 0.3979 0.8679 0.4782 0.118 Uiso 1 1 calc R . .
Pt3 Pt 0.74121(3) 0.955234(13) 0.398978(11) 0.04555(13) Uani 1 1 d . . .
Pt4 Pt 0.78764(2) 0.986427(13) 0.110705(10) 0.03618(11) Uani 1 1 d . . .
P5 P 0.7903(2) 0.89929(9) 0.42934(8) 0.0488(8) Uani 1 1 d . . .
P6 P 0.7012(2) 0.99453(10) 0.44577(9) 0.0641(10) Uani 1 1 d . . .
P7 P 0.76036(18) 0.91696(9) 0.10457(8) 0.0442(7) Uani 1 1 d . . .
P8 P 0.65686(17) 1.00879(9) 0.09975(7) 0.0392(7) Uani 1 1 d . . .
N73 N 0.7714(6) 0.9258(3) 0.3517(2) 0.045(2) Uani 1 1 d . . .
C74 C 0.8499(6) 0.9316(3) 0.3385(3) 0.049(3) Uani 1 1 d . . .
H74 H 0.8891 0.9467 0.3511 0.058 Uiso 1 1 calc R . .
C75 C 0.8693(7) 0.9146(4) 0.3059(3) 0.047(3) Uani 1 1 d . . .
C76 C 0.8117(7) 0.8931(3) 0.2880(3) 0.047(3) Uani 1 1 d . . .
H76 H 0.8247 0.8819 0.2662 0.057 Uiso 1 1 calc R . .
C77 C 0.7339(7) 0.8875(3) 0.3013(3) 0.052(3) Uani 1 1 d . . .
H77 H 0.6941 0.8726 0.2889 0.063 Uiso 1 1 calc R . .
C78 C 0.7172(7) 0.9044(3) 0.3334(3) 0.047(3) Uani 1 1 d . . .
H78 H 0.6648 0.9006 0.3427 0.056 Uiso 1 1 calc R . .
N79 N 0.9482(5) 0.9207(3) 0.2924(2) 0.052(2) Uani 1 1 d . . .
H79 H 0.9532 0.9175 0.2701 0.062 Uiso 1 1 calc R . .
C80 C 1.0178(9) 0.9309(5) 0.3099(4) 0.084(5) Uani 1 1 d . . .
O81 O 1.0210(6) 0.9377(5) 0.3418(3) 0.159(6) Uani 1 1 d . . .
C82 C 1.0943(7) 0.9340(4) 0.2875(3) 0.057(3) Uani 1 1 d . . .
N83 N 1.0833(5) 0.9383(3) 0.2538(2) 0.048(2) Uani 1 1 d . . .
C84 C 1.1512(7) 0.9424(3) 0.2343(3) 0.048(3) Uani 1 1 d . . .
C85 C 1.2285(7) 0.9416(4) 0.2485(4) 0.065(4) Uani 1 1 d . . .
H85 H 1.2739 0.9442 0.2339 0.078 Uiso 1 1 calc R . .
C86 C 1.2406(7) 0.9369(4) 0.2847(3) 0.066(4) Uani 1 1 d . . .
H86 H 1.2930 0.9363 0.2946 0.079 Uiso 1 1 calc R . .
C87 C 1.1695(7) 0.9333(4) 0.3050(3) 0.075(4) Uani 1 1 d . . .
H87 H 1.1724 0.9305 0.3292 0.091 Uiso 1 1 calc R . .
C88 C 1.1397(7) 0.9488(4) 0.1958(3) 0.050(3) Uani 1 1 d . . .
O89 O 1.1991(5) 0.9536(3) 0.1768(2) 0.090(3) Uani 1 1 d . . .
N90 N 1.0615(5) 0.9498(2) 0.1852(2) 0.042(2) Uani 1 1 d . . .
H90 H 1.0253 0.9445 0.2010 0.050 Uiso 1 1 calc R . .
C91 C 1.0310(6) 0.9582(3) 0.1523(3) 0.038(3) Uani 1 1 d . . .
C92 C 0.9469(6) 0.9636(3) 0.1477(3) 0.038(3) Uani 1 1 d . . .
H92 H 0.9129 0.9608 0.1671 0.045 Uiso 1 1 calc R . .
N93 N 0.9126(5) 0.9725(2) 0.1173(2) 0.036(2) Uani 1 1 d . . .
C94 C 0.9609(7) 0.9765(3) 0.0889(3) 0.046(3) Uani 1 1 d . . .
H94 H 0.9366 0.9824 0.0673 0.056 Uiso 1 1 calc R . .
C95 C 1.0441(6) 0.9722(3) 0.0907(3) 0.043(3) Uani 1 1 d . . .
H95 H 1.0762 0.9753 0.0708 0.051 Uiso 1 1 calc R . .
C96 C 1.0805(7) 0.9631(3) 0.1226(3) 0.049(3) Uani 1 1 d . . .
H96 H 1.1374 0.9603 0.1243 0.059 Uiso 1 1 calc R . .
N97 N 0.6984(6) 1.0018(3) 0.3651(2) 0.052(3) Uani 1 1 d . . .
C98 C 0.7508(7) 1.0283(3) 0.3488(3) 0.051(3) Uani 1 1 d . . .
H98 H 0.8060 1.0286 0.3554 0.061 Uiso 1 1 calc R . .
C99 C 0.7242(8) 1.0551(3) 0.3223(3) 0.047(3) Uani 1 1 d . . .
C100 C 0.6426(9) 1.0549(4) 0.3119(3) 0.063(4) Uani 1 1 d . . .
H100 H 0.6253 1.0723 0.2939 0.075 Uiso 1 1 calc R . .
C101 C 0.5867(8) 1.0290(4) 0.3282(3) 0.065(4) Uani 1 1 d . . .
H101 H 0.5312 1.0292 0.3222 0.078 Uiso 1 1 calc R . .
C102 C 0.6181(7) 1.0022(3) 0.3543(3) 0.055(3) Uani 1 1 d . . .
H102 H 0.5819 0.9835 0.3649 0.066 Uiso 1 1 calc R . .
N103 N 0.7784(7) 1.0824(3) 0.3055(2) 0.056(3) Uani 1 1 d . . .
H103 H 0.7634 1.0905 0.2849 0.068 Uiso 1 1 calc R . .
C104 C 0.8514(11) 1.0978(4) 0.3170(3) 0.086(5) Uani 1 1 d . . .
O105 O 0.8825(8) 1.0847(4) 0.3449(3) 0.152(6) Uani 1 1 d . . .
C106 C 0.8935(8) 1.1291(3) 0.2952(3) 0.054(3) Uani 1 1 d . . .
N107 N 0.8767(6) 1.1286(2) 0.2611(2) 0.049(2) Uani 1 1 d . . .
C108 C 0.9185(8) 1.1553(3) 0.2413(3) 0.047(3) Uani 1 1 d . . .
C109 C 0.9747(8) 1.1829(3) 0.2547(3) 0.057(3) Uani 1 1 d . . .
H109 H 1.0016 1.2015 0.2399 0.069 Uiso 1 1 calc R . .
C110 C 0.9915(8) 1.1834(3) 0.2892(3) 0.064(4) Uani 1 1 d . . .
H110 H 1.0298 1.2019 0.2986 0.076 Uiso 1 1 calc R . .
C111 C 0.9492(9) 1.1550(4) 0.3103(3) 0.070(4) Uani 1 1 d . . .
H111 H 0.9590 1.1539 0.3343 0.084 Uiso 1 1 calc R . .
C112 C 0.9059(8) 1.1532(3) 0.2029(3) 0.053(3) Uani 1 1 d . . .
O113 O 0.9345(7) 1.1794(2) 0.1837(2) 0.087(3) Uani 1 1 d . . .
N114 N 0.8664(5) 1.1183(2) 0.1907(2) 0.044(2) Uani 1 1 d . . .
H114 H 0.8432 1.1024 0.2059 0.053 Uiso 1 1 calc R . .
C115 C 0.8601(6) 1.1059(3) 0.1556(3) 0.036(2) Uani 1 1 d . . .
C116 C 0.8330(6) 1.0658(3) 0.1492(3) 0.039(3) Uani 1 1 d . . .
H116 H 0.8178 1.0494 0.1682 0.046 Uiso 1 1 calc R . .
N117 N 0.8272(5) 1.0489(2) 0.1171(2) 0.034(2) Uani 1 1 d . . .
C118 C 0.8510(6) 1.0721(3) 0.0902(3) 0.044(3) Uani 1 1 d . . .
H118 H 0.8496 1.0609 0.0678 0.053 Uiso 1 1 calc R . .
C119 C 0.8778(6) 1.1127(3) 0.0950(3) 0.046(3) Uani 1 1 d . . .
H119 H 0.8939 1.1285 0.0757 0.055 Uiso 1 1 calc R . .
C120 C 0.8812(6) 1.1301(3) 0.1275(3) 0.040(3) Uani 1 1 d . . .
H120 H 0.8975 1.1578 0.1305 0.048 Uiso 1 1 calc R . .
C121 C 0.8094(8) 0.8551(3) 0.4008(3) 0.054(3) Uani 1 1 d . . .
H121 H 0.7585 0.8479 0.3889 0.065 Uiso 1 1 calc R . .
H221 H 0.8488 0.8635 0.3831 0.065 Uiso 1 1 calc R . .
C122 C 0.8421(9) 0.8163(3) 0.4195(3) 0.077(4) Uani 1 1 d . . .
H122 H 0.8936 0.8229 0.4306 0.116 Uiso 1 1 calc R . .
H222 H 0.8502 0.7942 0.4027 0.116 Uiso 1 1 calc R . .
H322 H 0.8031 0.8074 0.4368 0.116 Uiso 1 1 calc R . .
C123 C 0.8872(7) 0.9087(4) 0.4516(3) 0.064(4) Uani 1 1 d . . .
H123 H 0.8787 0.9293 0.4699 0.077 Uiso 1 1 calc R . .
H223 H 0.9053 0.8829 0.4627 0.077 Uiso 1 1 calc R . .
C124 C 0.9547(9) 0.9243(5) 0.4272(4) 0.097(5) Uani 1 1 d . . .
H124 H 0.9634 0.9040 0.4089 0.145 Uiso 1 1 calc R . .
H224 H 1.0049 0.9280 0.4402 0.145 Uiso 1 1 calc R . .
H324 H 0.9384 0.9505 0.4170 0.145 Uiso 1 1 calc R . .
C125 C 0.7217(8) 0.8779(4) 0.4618(3) 0.062(3) Uani 1 1 d . . .
H125 H 0.7511 0.8568 0.4752 0.074 Uiso 1 1 calc R . .
H225 H 0.7062 0.9001 0.4778 0.074 Uiso 1 1 calc R . .
C126 C 0.6448(9) 0.8586(4) 0.4471(4) 0.103(6) Uani 1 1 d . . .
H126 H 0.6163 0.8789 0.4330 0.155 Uiso 1 1 calc R . .
H226 H 0.6099 0.8497 0.4659 0.155 Uiso 1 1 calc R . .
H326 H 0.6591 0.8348 0.4329 0.155 Uiso 1 1 calc R . .
C127 C 0.7514(18) 0.9875(6) 0.4864(3) 0.233(16) Uani 1 1 d . . .
C128 C 0.7100(16) 1.0186(5) 0.5149(4) 0.174(10) Uani 1 1 d . . .
C129 C 0.7146(15) 1.0489(5) 0.4372(4) 0.123(8) Uani 1 1 d . . .
C130 C 0.822(2) 1.0539(10) 0.4395(9) 0.103(13) Uani 0.50 1 d P . .
C230 C 0.747(5) 1.0754(11) 0.4411(15) 0.23(4) Uani 0.50 1 d P . .
C131 C 0.6098(17) 0.9776(9) 0.4691(6) 0.064(8) Uani 0.50 1 d P . .
C231 C 0.5835(19) 0.9981(9) 0.4418(9) 0.093(11) Uani 0.50 1 d P . .
C132 C 0.5377(9) 0.9661(5) 0.4405(4) 0.087(5) Uani 1 1 d . . .
C133 C 0.7132(7) 0.9057(3) 0.0637(3) 0.057(3) Uani 1 1 d . . .
H133 H 0.7013 0.8759 0.0626 0.068 Uiso 1 1 calc R . .
H233 H 0.6612 0.9206 0.0623 0.068 Uiso 1 1 calc R . .
C134 C 0.7660(7) 0.9179(4) 0.0323(3) 0.063(3) Uani 1 1 d . . .
H134 H 0.7835 0.9465 0.0347 0.094 Uiso 1 1 calc R . .
H234 H 0.7342 0.9148 0.0112 0.094 Uiso 1 1 calc R . .
H334 H 0.8133 0.8999 0.0313 0.094 Uiso 1 1 calc R . .
C135 C 0.8540(7) 0.8861(3) 0.1052(3) 0.061(3) Uani 1 1 d . . .
H135 H 0.8904 0.8963 0.0870 0.073 Uiso 1 1 calc R . .
H235 H 0.8815 0.8903 0.1275 0.073 Uiso 1 1 calc R . .
C136 C 0.8399(7) 0.8380(3) 0.0997(3) 0.070(4) Uani 1 1 d . . .
H136 H 0.8075 0.8271 0.1186 0.105 Uiso 1 1 calc R . .
H236 H 0.8921 0.8239 0.0992 0.105 Uiso 1 1 calc R . .
H336 H 0.8115 0.8335 0.0780 0.105 Uiso 1 1 calc R . .
C137 C 0.7053(10) 0.8952(4) 0.1463(6) 0.157(11) Uani 1 1 d . . .
H137 H 0.7443 0.8808 0.1614 0.189 Uiso 1 1 calc R . .
H237 H 0.6801 0.9178 0.1595 0.189 Uiso 1 1 calc R . .
C138 C 0.6445(14) 0.8669(7) 0.1339(4) 0.191(12) Uani 1 1 d . . .
H138 H 0.6216 0.8774 0.1124 0.287 Uiso 1 1 calc R . .
H238 H 0.6017 0.8642 0.1510 0.287 Uiso 1 1 calc R . .
H338 H 0.6691 0.8400 0.1297 0.287 Uiso 1 1 calc R . .
C139 C 0.6364(6) 1.0122(3) 0.0531(3) 0.049(3) Uani 1 1 d . . .
H139 H 0.6372 0.9841 0.0433 0.058 Uiso 1 1 calc R . .
H239 H 0.5815 1.0235 0.0497 0.058 Uiso 1 1 calc R . .
C140 C 0.6965(7) 1.0388(4) 0.0335(3) 0.065(4) Uani 1 1 d . . .
H140 H 0.6993 1.0661 0.0441 0.098 Uiso 1 1 calc R . .
H240 H 0.6787 1.0415 0.0096 0.098 Uiso 1 1 calc R . .
H340 H 0.7499 1.0259 0.0342 0.098 Uiso 1 1 calc R . .
C141 C 0.6386(6) 1.0622(3) 0.1169(3) 0.048(3) Uani 1 1 d . . .
H141 H 0.6494 1.0619 0.1419 0.058 Uiso 1 1 calc R . .
H241 H 0.6783 1.0810 0.1063 0.058 Uiso 1 1 calc R . .
C142 C 0.5540(6) 1.0800(3) 0.1111(3) 0.059(3) Uani 1 1 d . . .
H142 H 0.5447 1.0836 0.0864 0.089 Uiso 1 1 calc R . .
H242 H 0.5497 1.1067 0.1226 0.089 Uiso 1 1 calc R . .
H342 H 0.5136 1.0611 0.1204 0.089 Uiso 1 1 calc R . .
C143 C 0.5700(6) 0.9796(3) 0.1165(3) 0.046(3) Uani 1 1 d . . .
H143 H 0.5199 0.9903 0.1059 0.055 Uiso 1 1 calc R . .
H243 H 0.5756 0.9505 0.1098 0.055 Uiso 1 1 calc R . .
C144 C 0.5620(7) 0.9824(4) 0.1571(3) 0.059(3) Uani 1 1 d . . .
H144 H 0.6115 0.9720 0.1678 0.088 Uiso 1 1 calc R . .
H244 H 0.5160 0.9657 0.1646 0.088 Uiso 1 1 calc R . .
H344 H 0.5535 1.0110 0.1639 0.088 Uiso 1 1 calc R . .
P9 P 0.48917(18) 0.89894(10) 0.01778(8) 0.0463(8) Uani 1 1 d . . .
F1 F 0.5841(4) 0.9017(2) 0.00635(15) 0.0643(19) Uani 1 1 d . . .
F2 F 0.5147(4) 0.8979(3) 0.05733(16) 0.096(3) Uani 1 1 d . . .
F3 F 0.4621(4) 0.9010(2) -0.02202(15) 0.071(2) Uani 1 1 d . . .
F4 F 0.4855(5) 0.9478(2) 0.0198(2) 0.092(3) Uani 1 1 d . . .
F5 F 0.4924(5) 0.8497(2) 0.01549(19) 0.082(2) Uani 1 1 d . . .
F6 F 0.3946(4) 0.8964(2) 0.02925(16) 0.0685(19) Uani 1 1 d . . .
P10 P 0.7661(2) 0.99050(11) 0.23313(8) 0.0566(9) Uani 1 1 d . . .
F7 F 0.7780(5) 0.9899(2) 0.27329(15) 0.078(2) Uani 1 1 d . . .
F8 F 0.8061(4) 1.03649(18) 0.23131(15) 0.0619(18) Uani 1 1 d . . .
F9 F 0.8546(4) 0.9692(2) 0.22912(18) 0.075(2) Uani 1 1 d . . .
F10 F 0.7257(5) 0.9449(2) 0.23408(18) 0.087(2) Uani 1 1 d . . .
F11 F 0.7578(5) 0.9907(2) 0.19193(16) 0.091(3) Uani 1 1 d . . .
F12 F 0.6779(4) 1.0112(2) 0.2371(2) 0.102(3) Uani 1 1 d . . .
P11 P 0.0196(2) 0.82264(13) 0.51585(9) 0.0697(11) Uani 1 1 d . . .
F13 F 0.0160(5) 0.8381(2) 0.55579(18) 0.088(2) Uani 1 1 d . . .
F14 F 0.1166(4) 0.8180(3) 0.51903(18) 0.096(3) Uani 1 1 d . . .
F15 F 0.0298(5) 0.8691(3) 0.5031(2) 0.106(3) Uani 1 1 d . . .
F16 F 0.0215(5) 0.8078(3) 0.47669(18) 0.094(3) Uani 1 1 d . . .
F17 F 0.0086(6) 0.7749(2) 0.52844(19) 0.102(3) Uani 1 1 d . . .
F18 F -0.0784(4) 0.8269(3) 0.51229(19) 0.103(3) Uani 1 1 d . . .
P12 P 0.0242(2) 0.86962(12) 0.02029(8) 0.0614(10) Uani 1 1 d . . .
F19 F 0.0749(4) 0.8257(2) 0.02097(17) 0.077(2) Uani 1 1 d . . .
F20 F -0.0595(4) 0.8434(2) 0.01481(16) 0.075(2) Uani 1 1 d . . .
F21 F 0.0126(4) 0.8668(3) 0.06159(16) 0.094(3) Uani 1 1 d . . .
F22 F 0.0352(4) 0.8715(2) -0.02088(16) 0.075(2) Uani 1 1 d . . .
F23 F -0.0258(4) 0.9122(2) 0.01937(18) 0.083(2) Uani 1 1 d . . .
F24 F 0.1073(4) 0.8957(2) 0.02606(18) 0.085(2) Uani 1 1 d . . .
P13 P 0.4707(2) 0.87310(10) 0.34097(9) 0.0540(9) Uani 1 1 d . . .
F25 F 0.5454(4) 0.8634(2) 0.31495(17) 0.072(2) Uani 1 1 d . . .
F26 F 0.5045(4) 0.9186(2) 0.34677(16) 0.070(2) Uani 1 1 d . . .
F27 F 0.4383(4) 0.8266(2) 0.3333(2) 0.084(2) Uani 1 1 d . . .
F28 F 0.4175(4) 0.8894(2) 0.30905(18) 0.080(2) Uani 1 1 d . . .
F29 F 0.5242(5) 0.8560(2) 0.37207(17) 0.090(2) Uani 1 1 d . . .
F30 F 0.3972(5) 0.8821(3) 0.3658(2) 0.117(3) Uani 1 1 d . . .
P14 P 0.2857(4) 0.72372(12) 0.30634(10) 0.0879(14) Uani 1 1 d . . .
F31 F 0.2715(5) 0.7225(2) 0.34698(18) 0.094(3) Uani 1 1 d . . .
F32 F 0.2937(5) 0.6749(2) 0.30449(17) 0.086(2) Uani 1 1 d . . .
F33 F 0.2601(9) 0.7711(3) 0.3083(2) 0.161(5) Uani 1 1 d . . .
F34 F 0.3004(8) 0.7264(3) 0.2667(2) 0.159(5) Uani 1 1 d . . .
F35 F 0.1880(8) 0.7166(4) 0.2991(3) 0.185(5) Uani 1 1 d . . .
F36 F 0.3737(7) 0.7335(5) 0.3125(2) 0.225(8) Uani 1 1 d . . .
P15 P 0.9587(2) 0.83976(12) 0.20441(11) 0.0730(11) Uani 1 1 d . . .
F37 F 0.8704(5) 0.8286(3) 0.1895(2) 0.100(3) Uani 1 1 d . . .
F38 F 0.9305(5) 0.8877(2) 0.2102(2) 0.106(3) Uani 1 1 d . . .
F39 F 0.9264(5) 0.8310(3) 0.24200(19) 0.097(3) Uani 1 1 d . . .
F40 F 1.0469(5) 0.8525(3) 0.2197(3) 0.127(3) Uani 1 1 d . . .
F41 F 0.9865(6) 0.8529(3) 0.1666(2) 0.146(4) Uani 1 1 d . . .
F42 F 0.9867(6) 0.7938(3) 0.2004(3) 0.151(4) Uani 1 1 d . . .
P16 P 0.0428(4) 0.59974(18) 0.05475(15) 0.121(2) Uani 1 1 d . . .
F43 F 0.0890(8) 0.6208(3) 0.0882(3) 0.181(5) Uani 1 1 d . . .
F44 F -0.0002(9) 0.5777(3) 0.0253(2) 0.181(6) Uani 1 1 d . . .
F45 F -0.0161(10) 0.5814(5) 0.0820(3) 0.242(9) Uani 1 1 d . . .
F46 F 0.0004(11) 0.6395(5) 0.0498(5) 0.259(10) Uani 1 1 d . . .
F47 F 0.0925(13) 0.5571(4) 0.0604(4) 0.263(9) Uani 1 1 d . . .
F48 F 0.1092(13) 0.6159(6) 0.0326(5) 0.345(13) Uani 1 1 d . . .
C1S C 0.8374(7) 0.6764(3) 0.4656(3) 0.052(3) Uiso 1 1 d . . .
Cl1 Cl 0.74644(18) 0.65960(10) 0.48717(8) 0.0612(8) Uani 1 1 d . . .
Cl2 Cl 0.8662(2) 0.72597(10) 0.48113(8) 0.0696(9) Uani 1 1 d . . .
Cl3 Cl 0.81737(19) 0.67903(11) 0.41979(8) 0.0715(10) Uani 1 1 d . . .
C2S C 0.8786(10) 0.6545(4) 0.2901(4) 0.086(4) Uiso 1 1 d . . .
Cl4 Cl 0.8514(3) 0.60178(12) 0.28635(9) 0.0920(12) Uani 1 1 d . . .
Cl5 Cl 0.8192(3) 0.67789(12) 0.32314(10) 0.0973(12) Uani 1 1 d . . .
Cl6 Cl 0.9848(3) 0.65750(17) 0.30584(14) 0.1427(19) Uani 1 1 d . . .
C3S C 0.8484(9) 1.2143(4) 0.3985(4) 0.082(4) Uiso 1 1 d . . .
Cl7 Cl 0.8871(3) 1.24108(14) 0.36194(11) 0.1167(15) Uani 1 1 d . . .
Cl8 Cl 0.7576(3) 1.23813(16) 0.41172(11) 0.1287(18) Uani 1 1 d . . .
Cl9 Cl 0.8253(4) 1.16231(16) 0.38752(14) 0.160(2) Uani 1 1 d . . .
C4S C 0.3421(10) 0.9931(4) 0.0706(4) 0.090(5) Uiso 1 1 d . . .
Cl10 Cl 0.3331(3) 1.01119(15) 0.11595(12) 0.1257(16) Uani 1 1 d . . .
Cl11 Cl 0.2467(3) 0.97310(17) 0.05728(11) 0.1319(18) Uani 1 1 d . . .
Cl12 Cl 0.3722(3) 1.03405(13) 0.04511(10) 0.1068(14) Uani 1 1 d . . .
C5S C 0.0625(12) 1.0704(5) 0.4413(4) 0.117(6) Uiso 1 1 d . . .
Cl13 Cl 0.1746(4) 1.07947(15) 0.44373(12) 0.1365(18) Uani 1 1 d . . .
Cl14 Cl 0.0299(4) 1.0665(2) 0.39927(13) 0.187(3) Uani 1 1 d . . .
Cl15 Cl 0.0435(5) 1.02622(17) 0.46564(14) 0.179(3) Uani 1 1 d . . .
C6S C 0.1607(19) 0.5371(8) 0.2912(7) 0.195(10) Uiso 1 1 d . . .
Cl16 Cl 0.1838(5) 0.54202(19) 0.2388(2) 0.155(4) Uani 0.67 1 d P . .
Cl17 Cl 0.0646(5) 0.5597(2) 0.2912(3) 0.202(5) Uani 0.67 1 d P . .
Cl18 Cl 0.2253(6) 0.5594(3) 0.3048(3) 0.205(5) Uani 0.67 1 d P . .
C7S C 0.187(2) 0.5514(9) 0.1420(8) 0.219(12) Uiso 1 1 d . . .
Cl19 Cl 0.1224(3) 0.49309(18) 0.13931(14) 0.154(2) Uani 1 1 d . . .
Cl20 Cl 0.2596(6) 0.5466(4) 0.1432(2) 0.166(6) Uani 0.50 1 d P . .
Cl21 Cl 0.1216(9) 0.5793(4) 0.1706(3) 0.225(8) Uani 0.50 1 d P . .
O8S O 0.4181(6) 0.9423(3) 0.2173(2) 0.078(3) Uiso 1 1 d . . .
C9S C 0.4802(9) 0.9354(4) 0.2356(3) 0.068(4) Uiso 1 1 d . . .
C10S C 0.5333(8) 0.8994(4) 0.2277(3) 0.071(4) Uiso 1 1 d . . .
C11S C 0.5027(9) 0.9666(4) 0.2633(4) 0.089(5) Uiso 1 1 d . . .
O12S O 0.6111(9) 1.1559(4) 0.2906(4) 0.164(5) Uiso 1 1 d . . .
C13S C 0.6276(12) 1.1768(6) 0.3176(5) 0.120(6) Uiso 1 1 d . . .
C14S C 0.5875(13) 1.1567(6) 0.3512(5) 0.139(7) Uiso 1 1 d . . .
C15S C 0.6767(16) 1.2146(7) 0.3206(6) 0.183(9) Uiso 1 1 d . . .
O16S O 0.0710(14) 0.9789(6) -0.0083(5) 0.275(9) Uiso 1 1 d . . .
N17S N -0.0686 0.8006 0.3308 0.114(4) Uiso 0.60 1 d P . .
C18S C 0.0057 0.8123 0.3265 0.114(4) Uiso 1 1 d . . .
C19S C 0.0884 0.8244 0.3190 0.114(4) Uiso 0.60 1 d P . .
N20S N 0.0222 0.8401 0.3488 0.114(4) Uiso 0.40 1 d P . .
C21S C -0.0136 0.7733 0.3080 0.114(4) Uiso 0.40 1 d P . .

loop_
_atom_site_aniso_label
_atom_site_aniso_U_11
_atom_site_aniso_U_22
_atom_site_aniso_U_33
_atom_site_aniso_U_23
_atom_site_aniso_U_13
_atom_site_aniso_U_12
Pt1 0.0346(2) 0.0393(2) 0.0312(2) 0.00294(18) 0.00511(19) 0.0029(2)
Pt2 0.0292(2) 0.0469(3) 0.0372(2) 0.0056(2) 0.00646(19) 0.0004(2)
P1 0.0445(19) 0.0407(17) 0.0401(16) -0.0026(13) 0.0081(14) -0.0040(14)
P2 0.057(2) 0.0470(18) 0.0309(16) 0.0023(13) 0.0021(15) -0.0113(16)
P3 0.0308(17) 0.059(2) 0.0474(18) 0.0091(15) 0.0091(14) -0.0005(14)
P4 0.0346(18) 0.0555(19) 0.0493(19) 0.0035(15) 0.0109(15) 0.0004(15)
N1 0.046(6) 0.045(5) 0.032(5) 0.008(4) 0.012(4) 0.001(5)
C2 0.035(6) 0.033(6) 0.043(6) 0.011(5) 0.008(5) 0.010(5)
C3 0.044(7) 0.038(6) 0.046(7) 0.002(5) 0.003(6) 0.003(5)
C4 0.046(8) 0.063(8) 0.052(7) 0.021(6) 0.015(6) 0.003(6)
C5 0.045(8) 0.061(8) 0.053(8) 0.012(6) 0.021(6) -0.005(6)
C6 0.030(6) 0.046(7) 0.052(7) 0.004(5) -0.003(6) 0.017(5)
N7 0.048(6) 0.052(6) 0.039(5) 0.018(4) 0.008(5) 0.011(5)
C8 0.062(9) 0.042(7) 0.048(8) -0.001(6) 0.012(7) 0.016(6)
O9 0.093(7) 0.083(6) 0.039(5) 0.002(4) 0.006(5) 0.037(5)
C10 0.059(8) 0.039(7) 0.042(7) 0.008(5) 0.010(6) 0.012(6)
N11 0.041(6) 0.036(5) 0.052(6) 0.004(4) 0.002(5) 0.009(4)
C12 0.043(7) 0.040(7) 0.055(8) 0.002(6) 0.008(6) 0.005(6)
C13 0.052(8) 0.044(7) 0.064(8) 0.011(6) 0.007(7) 0.017(6)
C14 0.055(8) 0.048(8) 0.076(9) 0.010(7) 0.023(7) 0.018(6)
C15 0.073(9) 0.052(8) 0.048(7) 0.007(6) 0.012(7) 0.016(7)
C16 0.039(7) 0.037(7) 0.055(8) 0.005(6) 0.001(6) -0.004(6)
O17 0.037(5) 0.054(5) 0.058(5) 0.010(4) -0.007(4) 0.014(4)
N18 0.050(6) 0.049(6) 0.040(6) 0.007(4) -0.002(5) 0.013(5)
C19 0.036(7) 0.047(7) 0.043(7) 0.012(6) -0.002(5) 0.001(5)
C20 0.025(6) 0.049(7) 0.042(7) 0.006(5) -0.005(5) -0.005(5)
N21 0.027(5) 0.051(6) 0.037(5) 0.007(4) -0.003(4) -0.005(4)
C22 0.035(7) 0.053(7) 0.035(6) 0.002(6) -0.004(5) -0.004(6)
C23 0.061(9) 0.054(8) 0.048(8) 0.015(6) -0.002(6) -0.008(7)
C24 0.073(9) 0.041(7) 0.060(8) 0.014(6) -0.004(7) 0.008(6)
N25 0.031(5) 0.042(5) 0.034(5) 0.011(4) 0.007(4) 0.009(4)
C26 0.041(7) 0.043(6) 0.028(6) 0.004(5) 0.016(5) 0.008(5)
C27 0.032(7) 0.047(7) 0.033(6) 0.003(5) 0.007(5) -0.004(5)
C28 0.035(7) 0.066(8) 0.036(6) -0.006(5) 0.010(5) 0.000(6)
C29 0.029(6) 0.056(7) 0.036(6) -0.012(5) 0.008(5) 0.002(5)
C30 0.033(7) 0.040(6) 0.046(7) 0.002(5) 0.007(5) 0.001(5)
N31 0.041(6) 0.068(6) 0.026(5) 0.004(4) 0.006(4) 0.001(5)
C32 0.037(7) 0.065(8) 0.039(7) 0.000(6) 0.009(6) -0.003(6)
O33 0.047(5) 0.085(6) 0.038(5) 0.005(4) 0.017(4) -0.001(4)
C34 0.033(7) 0.047(7) 0.044(7) 0.001(5) 0.006(6) -0.003(5)
N35 0.034(6) 0.040(5) 0.044(6) 0.002(4) 0.007(4) 0.000(4)
C36 0.022(6) 0.054(7) 0.048(7) 0.005(5) 0.003(5) 0.000(5)
C37 0.034(7) 0.070(8) 0.057(8) 0.006(6) 0.008(6) -0.008(6)
C38 0.041(9) 0.099(11) 0.088(11) 0.010(8) 0.033(8) 0.000(8)
C39 0.035(7) 0.086(9) 0.048(7) 0.018(6) 0.015(6) 0.003(7)
C40 0.022(7) 0.074(8) 0.058(8) 0.008(7) 0.005(6) 0.002(6)
O41 0.024(5) 0.173(10) 0.062(6) 0.017(6) 0.003(4) 0.003(6)
N42 0.026(5) 0.050(5) 0.041(5) 0.002(4) 0.003(4) 0.002(4)
C43 0.028(6) 0.039(6) 0.037(6) -0.001(5) 0.001(5) 0.007(5)
C44 0.039(7) 0.037(6) 0.035(6) -0.005(5) -0.006(5) -0.008(5)
N45 0.027(5) 0.046(5) 0.035(5) 0.004(4) 0.000(4) -0.001(4)
C46 0.038(7) 0.042(6) 0.041(6) 0.005(5) 0.003(6) -0.001(5)
C47 0.032(7) 0.056(7) 0.044(7) 0.007(5) -0.012(6) 0.005(6)
C48 0.024(6) 0.040(6) 0.040(6) -0.001(5) 0.000(5) 0.003(5)
C49 0.068(9) 0.053(7) 0.039(7) -0.001(5) 0.001(6) -0.013(6)
C50 0.095(11) 0.058(8) 0.046(7) -0.010(6) 0.022(7) -0.015(7)
C51 0.037(7) 0.061(8) 0.045(7) -0.012(6) -0.001(6) -0.008(6)
C52 0.052(8) 0.075(9) 0.077(9) -0.001(7) -0.010(7) 0.010(7)
C53 0.058(9) 0.056(8) 0.050(7) -0.005(6) 0.016(6) 0.007(6)
C54 0.075(11) 0.078(10) 0.091(11) -0.008(8) 0.022(9) 0.017(8)
C55 0.076(9) 0.062(8) 0.032(6) 0.002(6) 0.001(6) -0.013(7)
C56 0.118(13) 0.076(10) 0.052(8) 0.000(7) -0.002(8) -0.049(9)
C57 0.070(10) 0.095(10) 0.051(8) -0.012(7) 0.031(7) -0.033(8)
C58 0.075(12) 0.122(13) 0.111(13) -0.029(10) 0.060(10) -0.021(10)
C59 0.094(11) 0.053(8) 0.052(8) 0.009(6) -0.026(8) -0.009(7)
C60 0.113(14) 0.094(11) 0.081(11) -0.032(8) -0.034(10) 0.053(10)
C61 0.031(7) 0.076(8) 0.045(7) 0.009(6) 0.015(5) -0.010(6)
C62 0.084(11) 0.090(10) 0.042(7) 0.010(7) 0.023(7) -0.016(8)
C63 0.041(8) 0.052(8) 0.077(9) -0.001(6) 0.012(7) -0.010(6)
C64 0.054(9) 0.080(10) 0.078(10) -0.010(7) 0.008(7) -0.003(7)
C65 0.042(7) 0.069(8) 0.056(7) 0.009(6) 0.002(6) 0.005(6)
C66 0.041(8) 0.107(11) 0.082(10) 0.008(8) -0.004(7) 0.010(8)
C67 0.040(7) 0.058(8) 0.058(8) 0.003(6) 0.006(6) 0.013(6)
C68 0.077(11) 0.103(11) 0.055(8) -0.009(7) 0.016(8) 0.010(9)
C69 0.057(9) 0.056(8) 0.078(9) 0.010(7) 0.005(7) 0.009(7)
C70 0.060(9) 0.091(10) 0.081(10) 0.030(8) 0.015(8) -0.006(8)
C71 0.049(8) 0.048(7) 0.074(9) -0.009(6) 0.019(7) -0.002(6)
C72 0.076(11) 0.067(9) 0.093(10) -0.005(8) 0.015(8) -0.013(8)
Pt3 0.0436(3) 0.0451(3) 0.0480(3) 0.0098(2) 0.0086(2) 0.0016(2)
Pt4 0.0237(2) 0.0466(3) 0.0382(2) -0.0053(2) 0.00570(18) -0.0013(2)
P5 0.050(2) 0.0496(19) 0.0471(18) 0.0107(15) 0.0050(16) 0.0015(15)
P6 0.073(3) 0.054(2) 0.066(2) 0.0005(17) 0.015(2) 0.0088(18)
P7 0.0290(16) 0.0457(18) 0.0579(19) -0.0088(14) 0.0085(15) -0.0020(14)
P8 0.0271(16) 0.0528(18) 0.0376(16) -0.0034(14) 0.0034(13) 0.0004(14)
N73 0.038(6) 0.051(6) 0.046(6) 0.008(4) 0.006(5) -0.001(5)
C74 0.026(7) 0.060(8) 0.059(8) 0.012(6) 0.002(6) -0.003(6)
C75 0.027(7) 0.068(8) 0.046(7) 0.006(6) 0.008(6) 0.005(6)
C76 0.028(7) 0.065(8) 0.049(7) -0.006(6) 0.007(6) 0.004(6)
C77 0.044(8) 0.056(8) 0.057(8) -0.005(6) 0.006(6) 0.013(6)
C78 0.023(6) 0.058(8) 0.058(8) 0.009(6) 0.005(6) 0.004(6)
N79 0.029(6) 0.081(7) 0.045(6) 0.013(5) 0.007(5) -0.001(5)
C80 0.046(9) 0.149(14) 0.059(10) 0.020(9) 0.006(8) 0.003(9)
O81 0.043(6) 0.39(2) 0.047(6) 0.019(9) 0.002(5) -0.031(9)
C82 0.018(6) 0.094(10) 0.060(8) 0.009(7) 0.005(6) 0.001(6)
N83 0.021(5) 0.076(7) 0.048(6) 0.002(5) 0.005(5) 0.005(5)
C84 0.025(7) 0.047(7) 0.072(9) -0.002(6) -0.001(6) 0.005(5)
C85 0.024(7) 0.078(9) 0.092(11) -0.013(8) 0.008(7) 0.000(6)
C86 0.025(7) 0.093(10) 0.080(10) -0.001(8) -0.003(7) 0.011(7)
C87 0.032(8) 0.126(12) 0.068(9) 0.015(8) -0.006(7) 0.000(8)
C88 0.028(7) 0.071(8) 0.051(8) -0.009(6) 0.012(6) -0.001(6)
O89 0.026(5) 0.184(10) 0.062(6) -0.010(6) 0.010(4) -0.008(6)
N90 0.015(5) 0.061(6) 0.050(6) -0.004(5) 0.009(4) -0.003(4)
C91 0.022(6) 0.039(6) 0.053(7) -0.006(5) 0.013(5) 0.001(5)
C92 0.035(7) 0.041(6) 0.037(6) -0.004(5) 0.015(5) -0.003(5)
N93 0.026(5) 0.040(5) 0.042(5) -0.005(4) 0.003(4) 0.002(4)
C94 0.040(7) 0.056(7) 0.044(7) -0.001(5) 0.002(6) 0.005(6)
C95 0.027(6) 0.054(7) 0.047(7) -0.005(5) 0.010(5) 0.004(5)
C96 0.028(6) 0.043(7) 0.076(9) -0.005(6) 0.008(6) 0.002(5)
N97 0.069(8) 0.035(5) 0.053(6) 0.006(4) 0.009(6) -0.008(5)
C98 0.043(7) 0.041(7) 0.068(8) 0.000(6) 0.015(6) 0.000(6)
C99 0.060(9) 0.044(7) 0.037(7) 0.006(5) 0.007(6) -0.008(6)
C100 0.075(10) 0.067(9) 0.046(8) 0.007(6) -0.006(7) -0.009(8)
C101 0.066(9) 0.057(8) 0.071(9) 0.021(7) -0.009(8) -0.006(7)
C102 0.040(8) 0.055(8) 0.069(9) -0.004(6) 0.019(7) -0.011(6)
N103 0.082(8) 0.048(6) 0.038(6) 0.006(5) 0.001(6) -0.009(6)
C104 0.122(14) 0.098(12) 0.039(8) 0.011(8) -0.020(9) -0.046(11)
O105 0.168(13) 0.213(13) 0.076(8) 0.049(8) -0.035(8) -0.137(11)
C106 0.075(10) 0.048(7) 0.040(7) 0.004(6) -0.001(7) -0.021(7)
N107 0.067(7) 0.031(5) 0.048(6) 0.009(4) 0.002(5) -0.010(5)
C108 0.078(9) 0.024(6) 0.040(7) -0.001(5) 0.009(6) -0.003(6)
C109 0.085(10) 0.036(7) 0.051(8) -0.003(6) 0.002(7) -0.014(7)
C110 0.095(11) 0.043(7) 0.053(8) -0.012(6) 0.000(8) -0.022(7)
C111 0.103(12) 0.067(9) 0.040(7) 0.001(6) 0.001(8) -0.029(8)
C112 0.072(9) 0.033(7) 0.055(8) 0.006(6) 0.008(7) -0.011(6)
O113 0.158(10) 0.053(5) 0.051(5) 0.006(4) 0.016(6) -0.040(6)
N114 0.047(6) 0.040(5) 0.044(6) 0.004(4) 0.008(5) -0.003(5)
C115 0.028(6) 0.039(6) 0.040(6) 0.000(5) -0.006(5) -0.001(5)
C116 0.026(6) 0.054(7) 0.036(6) 0.012(5) 0.008(5) 0.008(5)
N117 0.019(5) 0.040(5) 0.044(5) 0.004(4) 0.005(4) -0.003(4)
C118 0.029(6) 0.063(8) 0.039(7) -0.001(6) 0.012(5) 0.000(6)
C119 0.040(7) 0.051(7) 0.048(7) 0.017(6) 0.009(6) 0.005(6)
C120 0.039(7) 0.039(6) 0.041(7) 0.006(5) 0.004(5) -0.001(5)
C121 0.063(9) 0.049(7) 0.051(7) 0.007(6) -0.009(6) 0.010(6)
C122 0.113(13) 0.053(8) 0.065(9) 0.005(7) 0.005(8) 0.010(8)
C123 0.061(9) 0.064(8) 0.067(9) 0.004(7) -0.009(7) 0.006(7)
C124 0.065(11) 0.115(13) 0.109(12) 0.006(10) -0.014(10) -0.027(9)
C125 0.067(9) 0.059(8) 0.059(8) 0.026(6) 0.008(7) 0.008(7)
C126 0.081(12) 0.108(13) 0.120(13) 0.067(10) 0.016(10) -0.004(10)
C127 0.49(4) 0.186(19) 0.025(8) -0.032(10) -0.056(15) 0.22(2)
C128 0.32(3) 0.113(15) 0.087(13) -0.014(11) 0.041(16) 0.080(17)
C129 0.23(3) 0.035(9) 0.103(13) -0.005(9) -0.011(14) -0.012(12)
C130 0.11(3) 0.09(3) 0.11(3) -0.04(2) 0.06(2) -0.08(2)
C230 0.36(8) 0.04(2) 0.28(6) 0.03(3) -0.26(6) -0.01(4)
C131 0.07(2) 0.09(2) 0.033(14) 0.014(14) 0.023(13) 0.001(16)
C231 0.07(2) 0.08(2) 0.13(3) -0.05(2) 0.07(2) -0.013(18)
C132 0.056(10) 0.109(13) 0.096(12) 0.018(9) 0.007(9) 0.009(9)
C133 0.040(7) 0.060(8) 0.070(8) -0.012(6) 0.012(6) -0.005(6)
C134 0.046(8) 0.085(9) 0.057(8) -0.018(7) 0.003(7) 0.008(7)
C135 0.041(8) 0.055(8) 0.086(9) -0.014(7) 0.000(7) 0.004(6)
C136 0.044(8) 0.067(9) 0.100(10) -0.018(7) 0.000(7) 0.002(7)
C137 0.078(13) 0.037(8) 0.36(3) -0.061(13) 0.108(17) -0.030(8)
C138 0.21(3) 0.30(3) 0.064(12) 0.045(16) 0.039(15) 0.16(2)
C139 0.031(6) 0.070(8) 0.045(7) 0.005(6) 0.007(5) 0.002(6)
C140 0.050(8) 0.108(11) 0.039(7) 0.007(7) -0.005(6) 0.008(8)
C141 0.034(7) 0.058(7) 0.052(7) 0.002(6) 0.010(6) 0.001(6)
C142 0.033(7) 0.070(8) 0.075(9) -0.007(7) -0.002(6) 0.011(6)
C143 0.018(6) 0.071(8) 0.048(7) 0.000(6) 0.003(5) -0.009(5)
C144 0.029(7) 0.093(9) 0.054(8) 0.011(7) 0.011(6) -0.012(6)
P9 0.0311(18) 0.063(2) 0.0452(19) 0.0003(15) -0.0004(15) -0.0101(15)
F1 0.034(4) 0.104(5) 0.055(4) 0.009(4) 0.009(3) -0.001(4)
F2 0.048(5) 0.200(9) 0.041(4) -0.008(5) 0.007(4) -0.043(5)
F3 0.052(5) 0.110(6) 0.050(4) 0.021(4) -0.004(3) -0.016(4)
F4 0.068(5) 0.064(5) 0.143(7) -0.016(5) 0.036(5) -0.015(4)
F5 0.073(5) 0.070(5) 0.102(6) 0.014(4) 0.013(5) 0.005(4)
F6 0.033(4) 0.100(5) 0.073(5) 0.018(4) 0.002(4) -0.006(4)
P10 0.047(2) 0.070(2) 0.053(2) 0.0083(17) 0.0057(17) -0.0110(18)
F7 0.118(7) 0.070(5) 0.046(4) 0.008(3) 0.009(4) 0.012(4)
F8 0.072(5) 0.061(4) 0.052(4) 0.003(3) 0.004(4) -0.015(4)
F9 0.056(5) 0.076(5) 0.094(5) -0.012(4) 0.017(4) -0.010(4)
F10 0.080(6) 0.085(5) 0.095(6) 0.023(4) -0.007(5) -0.039(4)
F11 0.133(8) 0.084(5) 0.055(4) 0.013(4) -0.005(5) -0.055(5)
F12 0.047(5) 0.114(7) 0.144(7) 0.048(5) 0.009(5) 0.006(5)
P11 0.046(2) 0.103(3) 0.061(2) 0.013(2) 0.0088(18) 0.022(2)
F13 0.075(6) 0.121(6) 0.068(5) -0.009(4) 0.005(4) 0.029(5)
F14 0.047(5) 0.166(8) 0.074(5) -0.005(5) 0.006(4) 0.019(5)
F15 0.088(7) 0.113(7) 0.117(7) 0.043(5) 0.019(5) 0.017(5)
F16 0.068(6) 0.155(8) 0.058(5) 0.000(5) 0.009(4) 0.016(5)
F17 0.129(8) 0.095(6) 0.082(6) 0.023(5) 0.010(5) 0.006(5)
F18 0.046(5) 0.179(8) 0.084(6) 0.016(5) 0.011(4) 0.025(5)
P12 0.0351(19) 0.104(3) 0.045(2) -0.0227(18) 0.0046(16) 0.0078(19)
F19 0.053(5) 0.105(6) 0.074(5) -0.007(4) 0.022(4) 0.020(4)
F20 0.033(4) 0.132(6) 0.060(4) -0.016(4) 0.001(3) -0.001(4)
F21 0.060(5) 0.179(8) 0.044(4) -0.030(4) 0.008(4) 0.018(5)
F22 0.051(5) 0.126(6) 0.047(4) -0.001(4) 0.011(3) 0.005(4)
F23 0.048(5) 0.104(6) 0.096(6) -0.022(4) 0.002(4) 0.024(4)
F24 0.040(4) 0.119(6) 0.095(6) -0.028(5) -0.002(4) -0.005(4)
P13 0.040(2) 0.062(2) 0.060(2) 0.0114(17) 0.0081(17) -0.0033(16)
F25 0.058(5) 0.080(5) 0.079(5) -0.023(4) 0.024(4) -0.006(4)
F26 0.067(5) 0.068(5) 0.075(5) -0.014(4) 0.010(4) -0.003(4)
F27 0.059(5) 0.063(5) 0.130(7) 0.021(4) 0.002(5) -0.011(4)
F28 0.061(5) 0.084(5) 0.095(6) 0.019(4) -0.029(4) -0.009(4)
F29 0.094(6) 0.114(6) 0.061(5) 0.020(4) -0.005(4) 0.017(5)
F30 0.076(6) 0.143(8) 0.132(7) 0.039(6) 0.067(6) 0.013(5)
P14 0.148(5) 0.061(3) 0.055(3) 0.0076(19) -0.009(3) -0.004(3)
F31 0.123(7) 0.094(6) 0.065(5) 0.002(4) -0.004(5) 0.053(5)
F32 0.129(7) 0.068(5) 0.062(5) 0.005(4) 0.023(5) 0.026(5)
F33 0.282(16) 0.098(8) 0.104(7) 0.040(6) -0.009(8) 0.014(8)
F34 0.321(17) 0.101(7) 0.055(5) 0.028(5) -0.050(7) -0.089(8)
F35 0.137(11) 0.209(13) 0.208(13) -0.075(10) -0.073(10) 0.029(10)
F36 0.082(8) 0.51(2) 0.086(7) -0.116(11) 0.038(6) -0.070(12)
P15 0.044(2) 0.083(3) 0.092(3) 0.001(2) 0.027(2) 0.011(2)
F37 0.081(6) 0.123(7) 0.095(6) 0.002(5) 0.001(5) -0.015(5)
F38 0.055(5) 0.077(6) 0.186(9) 0.012(5) 0.028(6) 0.002(4)
F39 0.081(6) 0.137(7) 0.074(5) 0.007(5) 0.021(5) 0.013(5)
F40 0.033(5) 0.136(8) 0.213(10) 0.009(7) 0.006(6) 0.014(5)
F41 0.138(9) 0.196(10) 0.103(7) 0.028(7) 0.062(7) -0.027(8)
F42 0.116(9) 0.103(7) 0.234(12) -0.048(7) 0.008(8) 0.049(6)
P16 0.151(5) 0.092(4) 0.121(4) -0.012(3) 0.043(4) -0.051(4)
F43 0.229(15) 0.101(8) 0.214(12) -0.029(8) -0.008(11) -0.083(9)
F44 0.321(18) 0.134(9) 0.088(7) -0.026(6) 0.003(9) -0.098(10)
F45 0.280(18) 0.292(17) 0.154(10) -0.121(11) 0.135(11) -0.196(15)
F46 0.244(18) 0.191(14) 0.34(2) -0.126(14) -0.181(17) 0.122(14)
F47 0.39(3) 0.132(12) 0.271(19) -0.021(11) -0.057(19) 0.000(14)
F48 0.40(3) 0.264(19) 0.37(2) -0.030(17) 0.21(2) -0.23(2)
Cl1 0.0371(18) 0.084(2) 0.063(2) 0.0129(17) 0.0081(15) 0.0032(16)
Cl2 0.080(3) 0.070(2) 0.059(2) -0.0002(16) 0.0216(18) -0.0031(18)
Cl3 0.048(2) 0.117(3) 0.0492(19) -0.0042(18) 0.0064(16) 0.0038(19)
Cl4 0.109(3) 0.090(3) 0.077(3) 0.003(2) 0.024(2) -0.004(2)
Cl5 0.085(3) 0.104(3) 0.103(3) -0.008(2) 0.023(2) -0.013(2)
Cl6 0.090(4) 0.171(5) 0.168(5) -0.022(4) 0.034(3) -0.022(3)
Cl7 0.126(4) 0.127(4) 0.098(3) 0.011(3) 0.019(3) -0.011(3)
Cl8 0.135(4) 0.173(5) 0.078(3) 0.004(3) 0.028(3) 0.058(4)
Cl9 0.192(6) 0.131(4) 0.155(5) -0.005(3) 0.041(4) 0.008(4)
Cl10 0.131(4) 0.130(4) 0.117(4) 0.016(3) 0.016(3) -0.006(3)
Cl11 0.069(3) 0.223(5) 0.104(3) -0.030(3) 0.026(3) -0.038(3)
Cl12 0.113(4) 0.111(3) 0.096(3) 0.018(2) 0.024(3) -0.007(3)
Cl13 0.153(5) 0.135(4) 0.121(4) 0.022(3) -0.005(4) -0.009(4)
Cl14 0.172(6) 0.289(8) 0.098(4) 0.014(4) -0.010(4) -0.054(6)
Cl15 0.248(8) 0.147(5) 0.141(5) 0.024(4) -0.021(5) -0.081(5)
Cl16 0.155(7) 0.075(4) 0.236(9) -0.004(5) 0.125(7) -0.028(4)
Cl17 0.141(7) 0.088(5) 0.377(14) -0.053(6) 0.185(9) -0.023(5)
Cl18 0.169(9) 0.240(11) 0.208(9) 0.102(8) -0.018(8) -0.130(8)
Cl19 0.102(4) 0.182(5) 0.177(5) 0.048(4) -0.021(4) -0.050(4)
Cl20 0.098(8) 0.296(15) 0.104(7) 0.036(8) -0.012(6) -0.146(9)
Cl21 0.237(15) 0.232(13) 0.207(12) -0.121(11) 0.060(11) -0.178(12)

loop_
_atom_type_symbol
_atom_type_description
_atom_type_scat_dispersion_real
_atom_type_scat_dispersion_imag
_atom_type_scat_source
C C 0.0033 0.0016 'International Tables Vol C Tables 4.2.6.8 and 6.1.1.4'
H H 0.0000 0.0000 'International Tables Vol C Tables 4.2.6.8 and 6.1.1.4'
N N 0.0061 0.0033 'International Tables Vol C Tables 4.2.6.8 and 6.1.1.4'
O O 0.0106 0.0060 'International Tables Vol C Tables 4.2.6.8 and 6.1.1.4'
F F 0.0171 0.0103 'International Tables Vol C Tables 4.2.6.8 and 6.1.1.4'
P P 0.1023 0.0942 'International Tables Vol C Tables 4.2.6.8 and 6.1.1.4'
Pt Pt -1.7033 8.3905 'International Tables Vol C Tables 4.2.6.8 and 6.1.1.4'
Cl Cl 0.1484 0.1585 'International Tables Vol C Tables 4.2.6.8 and 6.1.1.4'

loop_
_geom_angle_atom_site_label_1
_geom_angle_atom_site_label_2
_geom_angle_atom_site_label_3
_geom_angle
_geom_angle_site_symmetry_1
_geom_angle_site_symmetry_3
_geom_angle_publ_flag
N25 Pt1 N1 81.7(3) . . ?
N25 Pt1 P2 90.5(2) . . ?
N1 Pt1 P2 172.2(2) . . ?
N25 Pt1 P1 170.6(2) . . ?
N1 Pt1 P1 88.9(2) . . ?
P2 Pt1 P1 98.84(10) . . ?
N21 Pt2 N45 82.3(3) . . ?
N21 Pt2 P4 170.5(2) . . ?
N45 Pt2 P4 90.1(2) . . ?
N21 Pt2 P3 91.8(2) . . ?
N45 Pt2 P3 173.9(2) . . ?
P4 Pt2 P3 95.82(11) . . ?
C49 P1 C53 105.2(5) . . ?
C49 P1 C51 105.0(5) . . ?
C53 P1 C51 106.0(5) . . ?
C49 P1 Pt1 121.4(3) . . ?
C53 P1 Pt1 108.5(4) . . ?
C51 P1 Pt1 109.7(3) . . ?
C57 P2 C59 106.4(6) . . ?
C57 P2 C55 103.7(6) . . ?
C59 P2 C55 104.5(5) . . ?
C57 P2 Pt1 119.0(4) . . ?
C59 P2 Pt1 110.9(4) . . ?
C55 P2 Pt1 111.2(3) . . ?
C65 P3 C61 108.4(5) . . ?
C65 P3 C63 102.2(6) . . ?
C61 P3 C63 103.2(5) . . ?
C65 P3 Pt2 114.0(4) . . ?
C61 P3 Pt2 113.8(4) . . ?
C63 P3 Pt2 114.1(4) . . ?
C67 P4 C71 104.9(5) . . ?
C67 P4 C69 104.2(5) . . ?
C71 P4 C69 104.1(5) . . ?
C67 P4 Pt2 112.0(4) . . ?
C71 P4 Pt2 111.7(3) . . ?
C69 P4 Pt2 118.8(4) . . ?
C2 N1 C6 118.5(8) . . ?
C2 N1 Pt1 119.0(7) . . ?
C6 N1 Pt1 121.4(7) . . ?
N1 C2 C3 123.0(10) . . ?
C2 C3 N7 120.3(10) . . ?
C2 C3 C4 118.1(10) . . ?
N7 C3 C4 121.6(10) . . ?
C5 C4 C3 119.6(10) . . ?
C6 C5 C4 119.7(10) . . ?
C5 C6 N1 121.0(10) . . ?
C8 N7 C3 125.6(9) . . ?
O9 C8 N7 123.0(11) . . ?
O9 C8 C10 122.8(10) . . ?
N7 C8 C10 114.2(10) . . ?
N11 C10 C15 122.4(10) . . ?
N11 C10 C8 118.6(10) . . ?
C15 C10 C8 119.0(10) . . ?
C10 N11 C12 118.6(9) . . ?
N11 C12 C13 125.1(10) . . ?
N11 C12 C16 120.3(9) . . ?
C13 C12 C16 114.6(10) . . ?
C12 C13 C14 115.0(10) . . ?
C15 C14 C13 120.5(10) . . ?
C14 C15 C10 118.4(11) . . ?
O17 C16 N18 125.1(10) . . ?
O17 C16 C12 121.8(10) . . ?
N18 C16 C12 113.1(10) . . ?
C16 N18 C19 123.6(9) . . ?
C24 C19 C20 118.4(10) . . ?
C24 C19 N18 124.1(10) . . ?
C20 C19 N18 117.4(9) . . ?
N21 C20 C19 122.9(9) . . ?
C20 N21 C22 118.0(9) . . ?
C20 N21 Pt2 122.3(7) . . ?
C22 N21 Pt2 119.3(7) . . ?
N21 C22 C23 121.8(10) . . ?
C24 C23 C22 119.9(10) . . ?
C23 C24 C19 118.9(11) . . ?
C26 N25 C30 116.5(9) . . ?
C26 N25 Pt1 120.3(7) . . ?
C30 N25 Pt1 123.0(7) . . ?
N25 C26 C27 123.5(9) . . ?
C26 C27 C28 118.4(10) . . ?
C26 C27 N31 121.8(9) . . ?
C28 C27 N31 119.7(9) . . ?
C29 C28 C27 118.9(10) . . ?
C28 C29 C30 119.5(10) . . ?
N25 C30 C29 123.1(10) . . ?
C32 N31 C27 125.9(9) . . ?
O33 C32 N31 122.5(11) . . ?
O33 C32 C34 121.8(10) . . ?
N31 C32 C34 115.7(9) . . ?
N35 C34 C39 121.9(11) . . ?
N35 C34 C32 118.3(9) . . ?
C39 C34 C32 119.7(10) . . ?
C34 N35 C36 118.3(9) . . ?
N35 C36 C37 123.4(10) . . ?
N35 C36 C40 119.3(9) . . ?
C37 C36 C40 117.3(10) . . ?
C36 C37 C38 117.5(12) . . ?
C37 C38 C39 120.7(11) . . ?
C38 C39 C34 118.0(11) . . ?
O41 C40 N42 124.1(11) . . ?
O41 C40 C36 122.2(10) . . ?
N42 C40 C36 113.8(10) . . ?
C40 N42 C43 126.4(9) . . ?
C48 C43 N42 124.3(9) . . ?
C48 C43 C44 119.0(9) . . ?
N42 C43 C44 116.7(9) . . ?
N45 C44 C43 120.0(9) . . ?
C46 N45 C44 120.3(9) . . ?
C46 N45 Pt2 119.5(7) . . ?
C44 N45 Pt2 120.0(7) . . ?
N45 C46 C47 121.5(10) . . ?
C48 C47 C46 120.6(10) . . ?
C47 C48 C43 118.6(9) . . ?
C50 C49 P1 115.1(7) . . ?
C52 C51 P1 114.6(8) . . ?
C54 C53 P1 114.5(8) . . ?
C56 C55 P2 115.1(7) . . ?
C58 C57 P2 110.8(8) . . ?
C60 C59 P2 109.8(8) . . ?
C62 C61 P3 111.9(8) . . ?
C64 C63 P3 117.6(8) . . ?
C66 C65 P3 115.0(8) . . ?
C68 C67 P4 114.5(8) . . ?
C70 C69 P4 112.3(8) . . ?
C72 C71 P4 115.8(8) . . ?
N97 Pt3 N73 82.1(3) . . ?
N97 Pt3 P5 172.3(2) . . ?
N73 Pt3 P5 90.3(2) . . ?
N97 Pt3 P6 90.0(3) . . ?
N73 Pt3 P6 172.1(2) . . ?
P5 Pt3 P6 97.59(11) . . ?
N93 Pt4 N117 83.8(3) . . ?
N93 Pt4 P7 89.6(2) . . ?
N117 Pt4 P7 173.4(2) . . ?
N93 Pt4 P8 172.9(2) . . ?
N117 Pt4 P8 90.5(2) . . ?
P7 Pt4 P8 96.02(10) . . ?
C125 P5 C121 103.1(6) . . ?
C125 P5 C123 106.1(6) . . ?
C121 P5 C123 105.2(6) . . ?
C125 P5 Pt3 115.5(4) . . ?
C121 P5 Pt3 111.4(3) . . ?
C123 P5 Pt3 114.4(4) . . ?
C127 P6 C129 103.3(10) . . ?
C127 P6 C131 84.7(13) . . ?
C129 P6 C131 118.8(12) . . ?
C127 P6 C231 122.3(14) . . ?
C129 P6 C231 92.9(12) . . ?
C131 P6 C231 40.7(11) . . ?
C127 P6 Pt3 119.1(6) . . ?
C129 P6 Pt3 110.9(6) . . ?
C131 P6 Pt3 117.2(9) . . ?
C231 P6 Pt3 104.9(9) . . ?
C133 P7 C135 105.3(5) . . ?
C133 P7 C137 116.6(7) . . ?
C135 P7 C137 100.4(7) . . ?
C133 P7 Pt4 111.8(4) . . ?
C135 P7 Pt4 111.4(4) . . ?
C137 P7 Pt4 110.6(4) . . ?
C143 P8 C139 103.7(5) . . ?
C143 P8 C141 102.8(5) . . ?
C139 P8 C141 105.4(5) . . ?
C143 P8 Pt4 120.1(4) . . ?
C139 P8 Pt4 111.5(4) . . ?
C141 P8 Pt4 111.9(4) . . ?
C78 N73 C74 119.3(9) . . ?
C78 N73 Pt3 122.3(7) . . ?
C74 N73 Pt3 118.3(8) . . ?
N73 C74 C75 119.0(10) . . ?
C76 C75 C74 119.5(10) . . ?
C76 C75 N79 121.5(10) . . ?
C74 C75 N79 119.0(11) . . ?
C75 C76 C77 121.2(11) . . ?
C78 C77 C76 117.7(11) . . ?
N73 C78 C77 123.3(10) . . ?
C80 N79 C75 128.3(10) . . ?
O81 C80 N79 124.2(13) . . ?
O81 C80 C82 120.7(13) . . ?
N79 C80 C82 115.1(12) . . ?
N83 C82 C87 126.2(11) . . ?
N83 C82 C80 116.9(11) . . ?
C87 C82 C80 116.9(11) . . ?
C82 N83 C84 116.5(10) . . ?
N83 C84 C85 122.5(11) . . ?
N83 C84 C88 117.3(10) . . ?
C85 C84 C88 120.2(11) . . ?
C84 C85 C86 121.2(12) . . ?
C87 C86 C85 116.2(12) . . ?
C82 C87 C86 117.4(12) . . ?
O89 C88 N90 124.8(11) . . ?
O89 C88 C84 120.4(11) . . ?
N90 C88 C84 114.8(10) . . ?
C88 N90 C91 128.6(9) . . ?
N90 C91 C92 119.5(9) . . ?
N90 C91 C96 123.8(9) . . ?
C92 C91 C96 116.7(10) . . ?
N93 C92 C91 123.6(10) . . ?
C92 N93 C94 119.0(9) . . ?
C92 N93 Pt4 124.1(7) . . ?
C94 N93 Pt4 116.7(7) . . ?
N93 C94 C95 121.9(10) . . ?
C94 C95 C96 119.4(10) . . ?
C95 C96 C91 119.5(10) . . ?
C98 N97 C102 117.3(10) . . ?
C98 N97 Pt3 121.4(8) . . ?
C102 N97 Pt3 120.5(7) . . ?
N97 C98 C99 121.6(11) . . ?
C100 C99 C98 119.9(11) . . ?
C100 C99 N103 118.6(10) . . ?
C98 C99 N103 121.5(11) . . ?
C101 C100 C99 120.5(11) . . ?
C100 C101 C102 116.5(12) . . ?
N97 C102 C101 124.1(11) . . ?
C104 N103 C99 128.9(10) . . ?
O105 C104 N103 120.6(12) . . ?
O105 C104 C106 121.5(14) . . ?
N103 C104 C106 117.9(12) . . ?
N107 C106 C111 124.1(10) . . ?
N107 C106 C104 117.0(11) . . ?
C111 C106 C104 118.8(11) . . ?
C108 N107 C106 116.6(10) . . ?
N107 C108 C109 122.8(10) . . ?
N107 C108 C112 117.8(10) . . ?
C109 C108 C112 119.3(10) . . ?
C110 C109 C108 120.5(11) . . ?
C109 C110 C111 117.4(12) . . ?
C106 C111 C110 118.5(11) . . ?
O113 C112 N114 122.4(11) . . ?
O113 C112 C108 121.3(11) . . ?
N114 C112 C108 116.0(9) . . ?
C112 N114 C115 126.1(9) . . ?
C120 C115 C116 117.8(9) . . ?
C120 C115 N114 125.2(9) . . ?
C116 C115 N114 117.0(9) . . ?
N117 C116 C115 123.9(9) . . ?
C118 N117 C116 117.6(9) . . ?
C118 N117 Pt4 122.0(7) . . ?
C116 N117 Pt4 120.4(7) . . ?
N117 C118 C119 121.1(10) . . ?
C120 C119 C118 121.0(10) . . ?
C119 C120 C115 118.5(10) . . ?
C122 C121 P5 114.2(8) . . ?
C124 C123 P5 113.0(9) . . ?
C126 C125 P5 114.4(9) . . ?
C128 C127 P6 108.7(13) . . ?
C230 C129 C130 53(4) . . ?
C230 C129 P6 149(3) . . ?
C130 C129 P6 101.7(17) . . ?
C230 C130 C129 35.2(19) . . ?
C129 C230 C130 92(4) . . ?
C231 C131 C132 49.2(16) . . ?
C231 C131 P6 73.9(18) . . ?
C132 C131 P6 108.7(14) . . ?
C132 C231 C131 80(2) . . ?
C132 C231 P6 123(2) . . ?
C131 C231 P6 65(2) . . ?
C231 C132 C131 51.3(19) . . ?
C134 C133 P7 113.5(8) . . ?
C136 C135 P7 114.1(8) . . ?
C138 C137 P7 105.8(16) . . ?
C140 C139 P8 114.1(8) . . ?
C142 C141 P8 116.2(8) . . ?
C144 C143 P8 113.0(7) . . ?
F4 P9 F2 89.0(5) . . ?
F4 P9 F5 179.6(5) . . ?
F2 P9 F5 91.3(4) . . ?
F4 P9 F3 89.8(4) . . ?
F2 P9 F3 178.6(5) . . ?
F5 P9 F3 89.8(4) . . ?
F4 P9 F6 90.0(4) . . ?
F2 P9 F6 89.2(4) . . ?
F5 P9 F6 89.8(4) . . ?
F3 P9 F6 90.0(4) . . ?
F4 P9 F1 89.8(4) . . ?
F2 P9 F1 90.6(4) . . ?
F5 P9 F1 90.4(4) . . ?
F3 P9 F1 90.1(4) . . ?
F6 P9 F1 179.8(5) . . ?
F7 P10 F11 177.7(5) . . ?
F7 P10 F12 91.2(5) . . ?
F11 P10 F12 91.1(5) . . ?
F7 P10 F10 90.9(4) . . ?
F11 P10 F10 89.6(4) . . ?
F12 P10 F10 90.3(5) . . ?
F7 P10 F9 88.8(4) . . ?
F11 P10 F9 88.9(4) . . ?
F12 P10 F9 179.5(5) . . ?
F10 P10 F9 89.2(4) . . ?
F7 P10 F8 90.3(4) . . ?
F11 P10 F8 89.2(3) . . ?
F12 P10 F8 89.4(4) . . ?
F10 P10 F8 178.7(4) . . ?
F9 P10 F8 91.1(4) . . ?
F15 P11 F16 89.3(5) . . ?
F15 P11 F14 90.4(5) . . ?
F16 P11 F14 91.3(4) . . ?
F15 P11 F18 89.9(5) . . ?
F16 P11 F18 88.1(4) . . ?
F14 P11 F18 179.3(6) . . ?
F15 P11 F13 90.4(5) . . ?
F16 P11 F13 178.9(5) . . ?
F14 P11 F13 89.7(4) . . ?
F18 P11 F13 90.9(4) . . ?
F15 P11 F17 179.3(6) . . ?
F16 P11 F17 90.1(5) . . ?
F14 P11 F17 89.9(5) . . ?
F18 P11 F17 89.7(5) . . ?
F13 P11 F17 90.2(4) . . ?
F23 P12 F22 90.3(4) . . ?
F23 P12 F21 90.5(4) . . ?
F22 P12 F21 178.9(5) . . ?
F23 P12 F24 89.4(4) . . ?
F22 P12 F24 91.1(4) . . ?
F21 P12 F24 89.7(4) . . ?
F23 P12 F20 90.6(4) . . ?
F22 P12 F20 89.3(4) . . ?
F21 P12 F20 89.9(4) . . ?
F24 P12 F20 179.6(5) . . ?
F23 P12 F19 179.4(5) . . ?
F22 P12 F19 89.4(4) . . ?
F21 P12 F19 89.8(4) . . ?
F24 P12 F19 91.1(4) . . ?
F20 P12 F19 88.9(4) . . ?
F30 P13 F26 90.7(4) . . ?
F30 P13 F29 91.5(5) . . ?
F26 P13 F29 91.3(4) . . ?
F30 P13 F28 89.4(5) . . ?
F26 P13 F28 89.7(4) . . ?
F29 P13 F28 178.6(5) . . ?
F30 P13 F25 179.0(5) . . ?
F26 P13 F25 90.1(4) . . ?
F29 P13 F25 89.1(4) . . ?
F28 P13 F25 89.9(4) . . ?
F30 P13 F27 91.7(5) . . ?
F26 P13 F27 177.4(4) . . ?
F29 P13 F27 89.9(4) . . ?
F28 P13 F27 89.1(4) . . ?
F25 P13 F27 87.5(4) . . ?
F36 P14 F34 89.6(7) . . ?
F36 P14 F32 97.9(8) . . ?
F34 P14 F32 89.9(4) . . ?
F36 P14 F33 92.6(8) . . ?
F34 P14 F33 92.0(5) . . ?
F32 P14 F33 169.4(7) . . ?
F36 P14 F31 89.6(5) . . ?
F34 P14 F31 178.2(5) . . ?
F32 P14 F31 91.8(4) . . ?
F33 P14 F31 86.4(5) . . ?
F36 P14 F35 175.8(9) . . ?
F34 P14 F35 89.7(7) . . ?
F32 P14 F35 86.2(6) . . ?
F33 P14 F35 83.3(7) . . ?
F31 P14 F35 91.0(6) . . ?
F42 P15 F39 91.3(5) . . ?
F42 P15 F41 94.4(6) . . ?
F39 P15 F41 174.1(6) . . ?
F42 P15 F37 91.0(5) . . ?
F39 P15 F37 89.0(4) . . ?
F41 P15 F37 89.5(5) . . ?
F42 P15 F40 90.8(5) . . ?
F39 P15 F40 90.7(5) . . ?
F41 P15 F40 90.6(6) . . ?
F37 P15 F40 178.2(5) . . ?
F42 P15 F38 177.8(6) . . ?
F39 P15 F38 86.9(5) . . ?
F41 P15 F38 87.5(5) . . ?
F37 P15 F38 90.2(5) . . ?
F40 P15 F38 88.0(5) . . ?
F46 P16 F48 88.2(11) . . ?
F46 P16 F44 95.2(9) . . ?
F48 P16 F44 94.2(10) . . ?
F46 P16 F45 97.1(11) . . ?
F48 P16 F45 171.2(14) . . ?
F44 P16 F45 92.3(7) . . ?
F46 P16 F47 177.9(11) . . ?
F48 P16 F47 90.3(12) . . ?
F44 P16 F47 86.4(8) . . ?
F45 P16 F47 84.2(10) . . ?
F46 P16 F43 87.7(7) . . ?
F48 P16 F43 88.3(9) . . ?
F44 P16 F43 176.2(7) . . ?
F45 P16 F43 84.9(7) . . ?
F47 P16 F43 90.8(8) . . ?
Cl2 C1S Cl1 109.7(6) . . ?
Cl2 C1S Cl3 109.8(6) . . ?
Cl1 C1S Cl3 108.6(6) . . ?
Cl4 C2S Cl5 109.2(8) . . ?
Cl4 C2S Cl6 108.4(8) . . ?
Cl5 C2S Cl6 105.2(7) . . ?
Cl8 C3S Cl9 107.6(8) . . ?
Cl8 C3S Cl7 109.0(8) . . ?
Cl9 C3S Cl7 110.4(8) . . ?
Cl12 C4S Cl11 111.6(8) . . ?
Cl12 C4S Cl10 108.9(8) . . ?
Cl11 C4S Cl10 108.4(8) . . ?
Cl14 C5S Cl15 113.5(10) . . ?
Cl14 C5S Cl13 111.5(10) . . ?
Cl15 C5S Cl13 106.3(10) . . ?
Cl18 C6S Cl17 118.5(19) . . ?
Cl18 C6S Cl16 100.8(17) . . ?
Cl17 C6S Cl16 97.8(13) . . ?
Cl20 C7S Cl21 130(2) . . ?
Cl20 C7S Cl19 112(2) . . ?
Cl21 C7S Cl19 100.2(16) . . ?
O8S C9S C10S 119.9(12) . . ?
O8S C9S C11S 118.4(12) . . ?
C10S C9S C11S 121.4(12) . . ?
O12S C13S C15S 128(2) . . ?
O12S C13S C14S 111.5(18) . . ?
C15S C13S C14S 120.1(18) . . ?
C18S N17S C21S 62.383(4) . . ?
N20S C18S N17S 108.616(2) . . ?
N20S C18S C19S 75.321(3) . . ?
N17S C18S C19S 175.672(1) . . ?
N20S C18S C21S 166.059(1) . . ?
N17S C18S C21S 67.150(2) . . ?
C19S C18S C21S 109.462(3) . . ?
C18S C19S N20S 47.663(3) . . ?
C18S N20S C19S 57.016(4) . . ?
C18S C21S N17S 50.467(4) . . ?

loop_
_geom_bond_atom_site_label_1
_geom_bond_atom_site_label_2
_geom_bond_distance
_geom_bond_site_symmetry_2
_geom_bond_publ_flag
Pt1 N25 2.071(8) . ?
Pt1 N1 2.106(8) . ?
Pt1 P2 2.256(3) . ?
Pt1 P1 2.263(3) . ?
Pt2 N21 2.096(8) . ?
Pt2 N45 2.110(8) . ?
Pt2 P4 2.275(3) . ?
Pt2 P3 2.283(3) . ?
P1 C49 1.809(10) . ?
P1 C53 1.809(11) . ?
P1 C51 1.813(11) . ?
P2 C57 1.799(12) . ?
P2 C59 1.833(12) . ?
P2 C55 1.833(10) . ?
P3 C65 1.802(11) . ?
P3 C61 1.812(10) . ?
P3 C63 1.816(10) . ?
P4 C67 1.815(10) . ?
P4 C71 1.822(11) . ?
P4 C69 1.830(11) . ?
N1 C2 1.323(11) . ?
N1 C6 1.385(12) . ?
C2 C3 1.375(13) . ?
C3 N7 1.389(12) . ?
C3 C4 1.390(14) . ?
C4 C5 1.374(14) . ?
C5 C6 1.356(13) . ?
N7 C8 1.351(13) . ?
C8 O9 1.211(12) . ?
C8 C10 1.467(14) . ?
C10 N11 1.320(12) . ?
C10 C15 1.416(14) . ?
N11 C12 1.337(12) . ?
C12 C13 1.407(14) . ?
C12 C16 1.519(14) . ?
C13 C14 1.422(14) . ?
C14 C15 1.382(14) . ?
C16 O17 1.187(11) . ?
C16 N18 1.374(12) . ?
N18 C19 1.406(12) . ?
C19 C24 1.368(13) . ?
C19 C20 1.380(13) . ?
C20 N21 1.334(11) . ?
N21 C22 1.334(11) . ?
C22 C23 1.374(14) . ?
C23 C24 1.364(14) . ?
N25 C26 1.319(12) . ?
N25 C30 1.327(11) . ?
C26 C27 1.360(13) . ?
C27 C28 1.380(13) . ?
C27 N31 1.410(12) . ?
C28 C29 1.320(13) . ?
C29 C30 1.372(12) . ?
N31 C32 1.383(13) . ?
C32 O33 1.223(11) . ?
C32 C34 1.466(14) . ?
C34 N35 1.334(12) . ?
C34 C39 1.383(14) . ?
N35 C36 1.341(12) . ?
C36 C37 1.363(14) . ?
C36 C40 1.483(14) . ?
C37 C38 1.368(15) . ?
C38 C39 1.376(16) . ?
C40 O41 1.178(12) . ?
C40 N42 1.380(12) . ?
N42 C43 1.401(11) . ?
C43 C48 1.379(12) . ?
C43 C44 1.411(13) . ?
C44 N45 1.335(11) . ?
N45 C46 1.314(12) . ?
C46 C47 1.378(14) . ?
C47 C48 1.344(13) . ?
C49 C50 1.528(13) . ?
C51 C52 1.516(14) . ?
C53 C54 1.526(16) . ?
C55 C56 1.527(14) . ?
C57 C58 1.549(18) . ?
C59 C60 1.506(17) . ?
C61 C62 1.536(14) . ?
C63 C64 1.514(14) . ?
C65 C66 1.537(15) . ?
C67 C68 1.469(15) . ?
C69 C70 1.555(14) . ?
C71 C72 1.561(14) . ?
Pt3 N97 2.089(9) . ?
Pt3 N73 2.092(8) . ?
Pt3 P5 2.271(3) . ?
Pt3 P6 2.278(3) . ?
Pt4 N93 2.092(8) . ?
Pt4 N117 2.106(8) . ?
Pt4 P7 2.271(3) . ?
Pt4 P8 2.278(3) . ?
P5 C125 1.803(11) . ?
P5 C121 1.808(10) . ?
P5 C123 1.811(12) . ?
P6 C127 1.764(16) . ?
P6 C129 1.777(15) . ?
P6 C131 1.82(3) . ?
P6 C231 1.92(3) . ?
P7 C133 1.772(11) . ?
P7 C135 1.811(11) . ?
P7 C137 1.958(19) . ?
P8 C143 1.808(10) . ?
P8 C139 1.814(10) . ?
P8 C141 1.849(10) . ?
N73 C78 1.315(12) . ?
N73 C74 1.385(12) . ?
C74 C75 1.395(14) . ?
C75 C76 1.344(14) . ?
C75 N79 1.396(13) . ?
C76 C77 1.374(14) . ?
C77 C78 1.366(14) . ?
N79 C80 1.350(15) . ?
C80 O81 1.238(15) . ?
C80 C82 1.512(16) . ?
C82 N83 1.308(13) . ?
C82 C87 1.390(15) . ?
N83 C84 1.338(13) . ?
C84 C85 1.366(15) . ?
C84 C88 1.496(15) . ?
C85 C86 1.403(15) . ?
C86 C87 1.398(15) . ?
C88 O89 1.218(12) . ?
C88 N90 1.333(13) . ?
N90 C91 1.375(12) . ?
C91 C92 1.388(13) . ?
C91 C96 1.400(13) . ?
C92 N93 1.315(11) . ?
N93 C94 1.348(12) . ?
C94 C95 1.360(14) . ?
C95 C96 1.381(14) . ?
N97 C98 1.351(13) . ?
N97 C102 1.366(14) . ?
C98 C99 1.393(14) . ?
C99 C100 1.382(16) . ?
C99 N103 1.393(13) . ?
C100 C101 1.375(15) . ?
C101 C102 1.408(15) . ?
N103 C104 1.356(16) . ?
C104 O105 1.248(14) . ?
C104 C106 1.472(16) . ?
C106 N107 1.327(12) . ?
C106 C111 1.353(15) . ?
N107 C108 1.325(12) . ?
C108 C109 1.366(14) . ?
C108 C112 1.482(14) . ?
C109 C110 1.344(14) . ?
C110 C111 1.395(15) . ?
C112 O113 1.206(12) . ?
C112 N114 1.368(12) . ?
N114 C115 1.398(11) . ?
C115 C120 1.365(13) . ?
C115 C116 1.376(13) . ?
C116 N117 1.343(11) . ?
N117 C118 1.324(11) . ?
C118 C119 1.376(13) . ?
C119 C120 1.361(13) . ?
C121 C122 1.523(13) . ?
C123 C124 1.525(16) . ?
C125 C126 1.500(17) . ?
C127 C128 1.62(2) . ?
C129 C230 1.01(4) . ?
C129 C130 1.75(4) . ?
C130 C230 1.39(6) . ?
C131 C231 1.30(4) . ?
C131 C132 1.64(3) . ?
C231 C132 1.26(3) . ?
C133 C134 1.526(14) . ?
C135 C136 1.565(14) . ?
C137 C138 1.42(3) . ?
C139 C140 1.496(14) . ?
C141 C142 1.503(13) . ?
C143 C144 1.559(13) . ?
P9 F4 1.562(7) . ?
P9 F2 1.566(7) . ?
P9 F5 1.574(7) . ?
P9 F3 1.582(6) . ?
P9 F6 1.601(7) . ?
P9 F1 1.605(6) . ?
P10 F7 1.545(7) . ?
P10 F11 1.579(7) . ?
P10 F12 1.585(8) . ?
P10 F10 1.595(7) . ?
P10 F9 1.596(7) . ?
P10 F8 1.605(6) . ?
P11 F15 1.569(8) . ?
P11 F16 1.569(7) . ?
P11 F14 1.586(8) . ?
P11 F18 1.603(8) . ?
P11 F13 1.604(7) . ?
P11 F17 1.608(8) . ?
P12 F23 1.582(7) . ?
P12 F22 1.584(7) . ?
P12 F21 1.591(7) . ?
P12 F24 1.600(7) . ?
P12 F20 1.609(7) . ?
P12 F19 1.624(7) . ?
P13 F30 1.553(8) . ?
P13 F26 1.566(7) . ?
P13 F29 1.566(7) . ?
P13 F28 1.580(7) . ?
P13 F25 1.600(7) . ?
P13 F27 1.601(7) . ?
P14 F36 1.480(11) . ?
P14 F34 1.536(9) . ?
P14 F32 1.565(7) . ?
P14 F33 1.568(10) . ?
P14 F31 1.570(8) . ?
P14 F35 1.626(13) . ?
P15 F42 1.541(9) . ?
P15 F39 1.555(8) . ?
P15 F41 1.571(9) . ?
P15 F37 1.582(8) . ?
P15 F40 1.597(9) . ?
P15 F38 1.612(8) . ?
P16 F46 1.456(13) . ?
P16 F48 1.465(14) . ?
P16 F44 1.498(11) . ?
P16 F45 1.532(11) . ?
P16 F47 1.597(16) . ?
P16 F43 1.625(12) . ?
C1S Cl2 1.750(11) . ?
C1S Cl1 1.777(11) . ?
C1S Cl3 1.780(11) . ?
C2S Cl4 1.745(14) . ?
C2S Cl5 1.755(14) . ?
C2S Cl6 1.827(15) . ?
C3S Cl8 1.735(15) . ?
C3S Cl9 1.751(14) . ?
C3S Cl7 1.752(14) . ?
C4S Cl12 1.701(14) . ?
C4S Cl11 1.750(15) . ?
C4S Cl10 1.832(14) . ?
C5S Cl14 1.692(17) . ?
C5S Cl15 1.716(17) . ?
C5S Cl13 1.846(18) . ?
C6S Cl18 1.37(3) . ?
C6S Cl17 1.72(3) . ?
C6S Cl16 2.04(3) . ?
C7S Cl20 1.20(3) . ?
C7S Cl21 1.76(3) . ?
C7S Cl19 2.13(3) . ?
O8S C9S 1.243(14) . ?
C9S C10S 1.468(16) . ?
C9S C11S 1.497(17) . ?
O12S C13S 1.256(18) . ?
C13S C15S 1.45(3) . ?
C13S C14S 1.57(2) . ?
N17S C18S 1.2740 . ?
N17S C21S 1.5223 . ?
C18S N20S 1.2575 . ?
C18S C19S 1.42697(11) . ?
C18S C21S 1.4637 . ?
C19S N20S 1.6456 . ?
